data_7018512
loop_
_publ_author_name
'Lu, Wei-Yi'
'Hsiao, Mon-Wei'
'Hsu, Sodio C. N.'
'Peng, Wei-Te'
'Chang, Ya-Ju'
'Tsou, Yu-Chi'
'Wu, Ting-Yi'
'Lai, Yi-Chun'
'Chen, Yun'
'Chen, Hsuan-Ying'

_publ_section_title
;
 Synthesis, characterization and catalytic activity of lithium and sodium
 iminophenoxide complexes towards ring-opening polymerization of
 l-lactide.
;
_journal_issue 13
_journal_name_full 'Dalton transactions (Cambridge, England : 2003)'
_journal_page_first 3659
_journal_page_last 3667
_journal_paper_doi 10.1039/c2dt12063a
_journal_volume 41
_journal_year 2012
_chemical_formula_moiety 'C64 H64 N4 Na4 O10'
_chemical_formula_sum 'C64 H64 N4 Na4 O10'
_chemical_formula_weight 1141.15
_chemical_name_systematic
;
?
;
_space_group_IT_number 2
_symmetry_cell_setting triclinic
_symmetry_space_group_name_Hall '-P 1'
_symmetry_space_group_name_H-M 'P -1'
_atom_sites_solution_hydrogens geom
_atom_sites_solution_primary direct
_atom_sites_solution_secondary difmap
_audit_creation_method SHELXL-97
_cell_angle_alpha 94.865(2)
_cell_angle_beta 98.374(2)
_cell_angle_gamma 99.712(2)
_cell_formula_units_Z 4
_cell_length_a 12.3496(2)
_cell_length_b 22.1400(5)
_cell_length_c 24.1563(5)
_cell_measurement_reflns_used 29007
_cell_measurement_temperature 110(2)
_cell_measurement_theta_max 29.2138
_cell_measurement_theta_min 2.8123
_cell_volume 6400.1(2)
_computing_cell_refinement
;
CrysAlisPro, Oxford Diffraction Ltd.,
Version 1.171.33.66 (release 28-04-2010 CrysAlis171 .NET)
(compiled Apr 28 2010,14:27:37)
;
_computing_data_collection
;
CrysAlisPro, Oxford Diffraction Ltd.,
Version 1.171.33.66 (release 28-04-2010 CrysAlis171 .NET)
(compiled Apr 28 2010,14:27:37)
;
_computing_data_reduction
;
CrysAlisPro, Oxford Diffraction Ltd.,
Version 1.171.33.66 (release 28-04-2010 CrysAlis171 .NET)
(compiled Apr 28 2010,14:27:37)
;
_computing_structure_refinement 'SHELXL-97 (Sheldrick, 2008)'
_computing_structure_solution 'SHELXS-97 (Sheldrick, 2008)'
_diffrn_ambient_temperature 110(2)
_diffrn_detector_area_resol_mean 16.0690
_diffrn_measured_fraction_theta_full 0.999
_diffrn_measured_fraction_theta_max 0.999
_diffrn_measurement_device_type 'Xcalibur, Sapphire3, Gemini'
_diffrn_measurement_method '\w scans'
_diffrn_radiation_monochromator graphite
_diffrn_radiation_source 'Enhance (Mo) X-ray Source'
_diffrn_radiation_type 'Mo K\a'
_diffrn_radiation_wavelength 0.71073
_diffrn_reflns_av_R_equivalents 0.0294
_diffrn_reflns_av_sigmaI/netI 0.0563
_diffrn_reflns_limit_h_max 15
_diffrn_reflns_limit_h_min -15
_diffrn_reflns_limit_k_max 27
_diffrn_reflns_limit_k_min -27
_diffrn_reflns_limit_l_max 29
_diffrn_reflns_limit_l_min -29
_diffrn_reflns_number 64094
_diffrn_reflns_theta_full 26.00
_diffrn_reflns_theta_max 26.00
_diffrn_reflns_theta_min 2.82
_exptl_absorpt_coefficient_mu 0.103
_exptl_absorpt_correction_T_max 1.00000
_exptl_absorpt_correction_T_min 0.96375
_exptl_absorpt_correction_type multi-scan
_exptl_absorpt_process_details
;
CrysAlisPro, Oxford Diffraction Ltd.,
Version 1.171.33.66 (release 28-04-2010 CrysAlis171 .NET)
(compiled Apr 28 2010,14:27:37)
Empirical absorption correction using spherical harmonics,
implemented in SCALE3 ABSPACK scaling algorithm.
;
_exptl_crystal_colour colorless
_exptl_crystal_density_diffrn 1.184
_exptl_crystal_density_method 'not measured'
_exptl_crystal_description parallel
_exptl_crystal_F_000 2400
_exptl_crystal_size_max 0.40
_exptl_crystal_size_mid 0.40
_exptl_crystal_size_min 0.20
_platon_squeeze_details
;
;
_refine_diff_density_max 0.482
_refine_diff_density_min -0.520
_refine_diff_density_rms 0.073
_refine_ls_extinction_method none
_refine_ls_goodness_of_fit_ref 1.018
_refine_ls_hydrogen_treatment constr
_refine_ls_matrix_type full
_refine_ls_number_parameters 1481
_refine_ls_number_reflns 25131
_refine_ls_number_restraints 0
_refine_ls_restrained_S_all 1.018
_refine_ls_R_factor_all 0.0776
_refine_ls_R_factor_gt 0.0527
_refine_ls_shift/su_max 0.023
_refine_ls_shift/su_mean 0.002
_refine_ls_structure_factor_coef Fsqd
_refine_ls_weighting_details 'calc w=1/[\s^2^(Fo^2^)+(0.1075P)^2^+4.4207P] where P=(Fo^2^+2Fc^2^)/3'
_refine_ls_weighting_scheme calc
_refine_ls_wR_factor_gt 0.1781
_refine_ls_wR_factor_ref 0.1878
_reflns_number_gt 16804
_reflns_number_total 25131
_reflns_threshold_expression >2sigma(I)
_cod_data_source_file c2dt12063a.txt
_cod_data_source_block naome
_cod_database_code 7018512

loop_
_symmetry_equiv_pos_as_xyz
'x, y, z'
'-x, -y, -z'

loop_
_atom_site_label
_atom_site_type_symbol
_atom_site_fract_x
_atom_site_fract_y
_atom_site_fract_z
_atom_site_U_iso_or_equiv
_atom_site_adp_type
_atom_site_occupancy
_atom_site_symmetry_multiplicity
_atom_site_calc_flag
_atom_site_refinement_flags
Na1 Na -0.10108(8) 0.28518(5) 0.75571(5) 0.0177(2) Uani 1 1 d .
Na2 Na 0.07213(9) 0.24861(5) 0.84050(5) 0.0176(2) Uani 1 1 d .
Na3 Na 0.06946(8) 0.40671(5) 0.83814(5) 0.0175(2) Uani 1 1 d .
Na4 Na 0.16583(8) 0.34060(5) 0.74960(5) 0.0175(2) Uani 1 1 d .
Na5 Na -0.16204(9) 0.25115(5) 1.23112(5) 0.0175(2) Uani 1 1 d .
Na6 Na -0.21816(9) 0.14102(5) 1.31711(5) 0.0185(2) Uani 1 1 d .
Na7 Na -0.03848(8) 0.24930(5) 1.36662(5) 0.0175(2) Uani 1 1 d .
Na8 Na 0.00754(9) 0.16884(5) 1.25422(5) 0.0180(2) Uani 1 1 d .
O1 O -0.05995(15) 0.31745(9) 0.84796(8) 0.0174(4) Uani 1 1 d .
O2 O -0.22769(16) 0.23319(10) 0.67801(9) 0.0245(5) Uani 1 1 d .
O3 O 0.05637(15) 0.24496(9) 0.74151(8) 0.0176(4) Uani 1 1 d .
O4 O -0.01001(16) 0.18722(10) 0.90763(9) 0.0245(5) Uani 1 1 d .
O5 O 0.20110(15) 0.33902(9) 0.84223(8) 0.0173(4) Uani 1 1 d .
O6 O 0.22285(16) 0.35772(10) 0.66528(9) 0.0234(5) Uani 1 1 d .
O7 O -0.00136(15) 0.37944(9) 0.74268(8) 0.0180(4) Uani 1 1 d .
O8 O 0.21561(15) 0.48695(9) 0.89353(8) 0.0211(4) Uani 1 1 d .
O9 O 0.20177(17) 0.18140(10) 0.84943(10) 0.0274(5) Uani 1 1 d .
O10 O -0.05695(16) 0.47119(10) 0.86343(9) 0.0262(5) Uani 1 1 d .
O11 O -0.22316(15) 0.24278(9) 1.31800(8) 0.0170(4) Uani 1 1 d .
O12 O -0.29984(16) 0.04609(9) 1.34451(10) 0.0259(5) Uani 1 1 d .
O13 O -0.02687(15) 0.14349(9) 1.34163(8) 0.0190(4) Uani 1 1 d .
O14 O -0.09610(16) 0.30638(10) 1.44585(9) 0.0252(5) Uani 1 1 d .
O15 O 0.02701(15) 0.26956(9) 1.28368(8) 0.0171(4) Uani 1 1 d .
O16 O 0.07533(17) 0.09077(9) 1.20737(10) 0.0278(5) Uani 1 1 d .
O17 O -0.18417(15) 0.14039(9) 1.22570(8) 0.0190(4) Uani 1 1 d .
O18 O -0.08557(16) 0.33011(9) 1.17260(9) 0.0211(4) Uani 1 1 d .
O19 O 0.13784(16) 0.26746(11) 1.42007(9) 0.0266(5) Uani 1 1 d .
O20 O -0.32927(17) 0.27344(11) 1.18237(9) 0.0295(5) Uani 1 1 d .
N1 N -0.28525(19) 0.26950(11) 0.77736(11) 0.0182(5) Uani 1 1 d .
N2 N -0.09053(19) 0.16764(11) 0.79856(10) 0.0182(5) Uani 1 1 d .
N3 N 0.36333(19) 0.35914(11) 0.76044(10) 0.0177(5) Uani 1 1 d .
N4 N 0.19442(18) 0.46908(10) 0.78179(10) 0.0162(5) Uani 1 1 d .
N5 N -0.40775(19) 0.13893(11) 1.32776(10) 0.0172(5) Uani 1 1 d .
N6 N -0.13806(19) 0.18470(11) 1.42885(10) 0.0207(5) Uani 1 1 d .
N7 N 0.19668(19) 0.20223(11) 1.24201(10) 0.0178(5) Uani 1 1 d .
N8 N -0.07151(19) 0.21220(11) 1.15236(10) 0.0178(5) Uani 1 1 d .
C1 C -0.1177(2) 0.31452(13) 0.88868(12) 0.0182(6) Uani 1 1 d .
C2 C -0.0652(3) 0.33473(14) 0.94529(13) 0.0234(7) Uani 1 1 d .
H2A H 0.0108 0.3506 0.9520 0.028 Uiso 1 1 calc R
C3 C -0.1204(3) 0.33196(16) 0.99010(14) 0.0305(8) Uani 1 1 d .
H3A H -0.0822 0.3465 1.0261 0.037 Uiso 1 1 calc R
C4 C -0.2345(3) 0.30726(16) 0.98216(14) 0.0320(8) Uani 1 1 d .
H4A H -0.2726 0.3046 1.0126 0.038 Uiso 1 1 calc R
C5 C -0.2884(3) 0.28727(14) 0.92882(14) 0.0253(7) Uani 1 1 d .
H5A H -0.3640 0.2705 0.9238 0.030 Uiso 1 1 calc R
C6 C -0.2358(2) 0.29064(13) 0.88083(13) 0.0191(6) Uani 1 1 d .
C7 C -0.3065(2) 0.26705(13) 0.82760(13) 0.0200(6) Uani 1 1 d .
H7A H -0.3779 0.2472 0.8302 0.024 Uiso 1 1 calc R
C8 C -0.3706(2) 0.24295(13) 0.73123(13) 0.0201(6) Uani 1 1 d .
C9 C -0.4843(2) 0.23706(14) 0.73393(15) 0.0266(7) Uani 1 1 d .
H9A H -0.5067 0.2497 0.7675 0.032 Uiso 1 1 calc R
C10 C -0.5637(3) 0.21268(16) 0.68752(16) 0.0327(8) Uani 1 1 d .
H10J H -0.6389 0.2089 0.6901 0.039 Uiso 1 1 calc R
C11 C -0.5320(3) 0.19400(16) 0.63754(16) 0.0335(8) Uani 1 1 d .
H11H H -0.5857 0.1772 0.6065 0.040 Uiso 1 1 calc R
C12 C -0.4194(3) 0.20030(15) 0.63361(14) 0.0292(7) Uani 1 1 d .
H12A H -0.3977 0.1880 0.5998 0.035 Uiso 1 1 calc R
C13 C -0.3400(2) 0.22479(13) 0.67979(13) 0.0211(6) Uani 1 1 d .
C14 C -0.1946(3) 0.21828(17) 0.62483(14) 0.0306(8) Uani 1 1 d .
H14A H -0.2168 0.1748 0.6136 0.046 Uiso 1 1 calc R
H14B H -0.1152 0.2296 0.6282 0.046 Uiso 1 1 calc R
H14C H -0.2296 0.2405 0.5971 0.046 Uiso 1 1 calc R
C15 C 0.0499(2) 0.19551(13) 0.70813(12) 0.0159(6) Uani 1 1 d .
C16 C 0.1160(2) 0.19423(14) 0.66464(13) 0.0204(6) Uani 1 1 d .
H16A H 0.1669 0.2294 0.6617 0.024 Uiso 1 1 calc R
C17 C 0.1077(3) 0.14293(15) 0.62672(13) 0.0250(7) Uani 1 1 d .
H17A H 0.1523 0.1444 0.5988 0.030 Uiso 1 1 calc R
C18 C 0.0335(3) 0.08901(14) 0.62950(13) 0.0248(7) Uani 1 1 d .
H18A H 0.0277 0.0545 0.6037 0.030 Uiso 1 1 calc R
C19 C -0.0311(2) 0.08804(14) 0.67132(13) 0.0218(6) Uani 1 1 d .
H19A H -0.0807 0.0520 0.6734 0.026 Uiso 1 1 calc R
C20 C -0.0255(2) 0.13907(13) 0.71114(12) 0.0178(6) Uani 1 1 d .
C21 C -0.0945(2) 0.13020(13) 0.75447(12) 0.0167(6) Uani 1 1 d .
H21A H -0.1468 0.0938 0.7499 0.020 Uiso 1 1 calc R
C22 C -0.1635(2) 0.14953(13) 0.83676(13) 0.0188(6) Uani 1 1 d .
C23 C -0.2753(2) 0.12407(13) 0.82002(14) 0.0239(7) Uani 1 1 d .
H23A H -0.3048 0.1165 0.7819 0.029 Uiso 1 1 calc R
C24 C -0.3435(3) 0.10979(15) 0.85981(16) 0.0311(8) Uani 1 1 d .
H24A H -0.4184 0.0926 0.8483 0.037 Uiso 1 1 calc R
C25 C -0.3001(3) 0.12119(16) 0.91624(16) 0.0346(8) Uani 1 1 d .
H25A H -0.3458 0.1114 0.9428 0.041 Uiso 1 1 calc R
C26 C -0.1897(3) 0.14692(15) 0.93374(15) 0.0299(7) Uani 1 1 d .
H26A H -0.1612 0.1545 0.9720 0.036 Uiso 1 1 calc R
C27 C -0.1209(2) 0.16161(13) 0.89450(13) 0.0218(6) Uani 1 1 d .
C28 C 0.0387(3) 0.19919(17) 0.96613(14) 0.0336(8) Uani 1 1 d .
H28A H -0.0026 0.1715 0.9873 0.050 Uiso 1 1 calc R
H28B H 0.0367 0.2409 0.9797 0.050 Uiso 1 1 calc R
H28C H 0.1145 0.1932 0.9705 0.050 Uiso 1 1 calc R
C29 C 0.2919(2) 0.34759(12) 0.87872(12) 0.0156(6) Uani 1 1 d .
C30 C 0.2871(2) 0.34262(14) 0.93629(13) 0.0223(6) Uani 1 1 d .
H30A H 0.2176 0.3329 0.9472 0.027 Uiso 1 1 calc R
C31 C 0.3804(3) 0.35151(15) 0.97707(13) 0.0258(7) Uani 1 1 d .
H31A H 0.3727 0.3483 1.0145 0.031 Uiso 1 1 calc R
C32 C 0.4858(2) 0.36528(14) 0.96264(14) 0.0264(7) Uani 1 1 d .
H32A H 0.5493 0.3706 0.9898 0.032 Uiso 1 1 calc R
C33 C 0.4941(2) 0.37083(14) 0.90724(13) 0.0232(7) Uani 1 1 d .
H33A H 0.5647 0.3809 0.8977 0.028 Uiso 1 1 calc R
C34 C 0.4012(2) 0.36200(13) 0.86395(12) 0.0179(6) Uani 1 1 d .
C35 C 0.4274(2) 0.36881(13) 0.80815(13) 0.0209(6) Uani 1 1 d .
H35A H 0.5024 0.3823 0.8067 0.025 Uiso 1 1 calc R
C36 C 0.4089(2) 0.37042(13) 0.71069(13) 0.0198(6) Uani 1 1 d .
C37 C 0.5224(3) 0.38097(16) 0.70705(15) 0.0305(8) Uani 1 1 d .
H37A H 0.5740 0.3818 0.7393 0.037 Uiso 1 1 calc R
C38 C 0.5599(3) 0.39036(18) 0.65627(17) 0.0386(9) Uani 1 1 d .
H38A H 0.6358 0.3976 0.6549 0.046 Uiso 1 1 calc R
C39 C 0.4844(3) 0.38886(16) 0.60824(16) 0.0352(8) Uani 1 1 d .
H39A H 0.5093 0.3949 0.5743 0.042 Uiso 1 1 calc R
C40 C 0.3713(3) 0.37838(15) 0.61008(14) 0.0289(7) Uani 1 1 d .
H40A H 0.3204 0.3776 0.5775 0.035 Uiso 1 1 calc R
C41 C 0.3345(2) 0.36900(13) 0.66058(13) 0.0207(6) Uani 1 1 d .
C42 C 0.1440(3) 0.34749(16) 0.61413(13) 0.0277(7) Uani 1 1 d .
H42A H 0.1523 0.3837 0.5948 0.041 Uiso 1 1 calc R
H42B H 0.0699 0.3388 0.6228 0.041 Uiso 1 1 calc R
H42C H 0.1569 0.3131 0.5906 0.041 Uiso 1 1 calc R
C43 C -0.0151(2) 0.41174(12) 0.70089(12) 0.0151(6) Uani 1 1 d .
C44 C -0.1093(2) 0.39494(13) 0.65772(13) 0.0199(6) Uani 1 1 d .
H44A H -0.1645 0.3620 0.6613 0.024 Uiso 1 1 calc R
C45 C -0.1214(3) 0.42576(14) 0.61096(13) 0.0240(7) Uani 1 1 d .
H45A H -0.1840 0.4128 0.5834 0.029 Uiso 1 1 calc R
C46 C -0.0421(3) 0.47612(14) 0.60376(13) 0.0237(7) Uani 1 1 d .
H46A H -0.0502 0.4963 0.5716 0.028 Uiso 1 1 calc R
C47 C 0.0482(2) 0.49505(13) 0.64558(13) 0.0209(6) Uani 1 1 d .
H47A H 0.1008 0.5291 0.6415 0.025 Uiso 1 1 calc R
C48 C 0.0642(2) 0.46500(13) 0.69429(12) 0.0167(6) Uani 1 1 d .
C49 C 0.1646(2) 0.48920(13) 0.73462(12) 0.0172(6) Uani 1 1 d .
H49A H 0.2123 0.5227 0.7254 0.021 Uiso 1 1 calc R
C50 C 0.2999(2) 0.49648(12) 0.81275(13) 0.0179(6) Uani 1 1 d .
C51 C 0.3943(2) 0.51243(13) 0.78788(14) 0.0207(6) Uani 1 1 d .
H51A H 0.3879 0.5079 0.7488 0.025 Uiso 1 1 calc R
C52 C 0.4981(2) 0.53505(14) 0.82079(15) 0.0266(7) Uani 1 1 d .
H52A H 0.5605 0.5459 0.8039 0.032 Uiso 1 1 calc R
C53 C 0.5072(2) 0.54109(14) 0.87819(15) 0.0277(7) Uani 1 1 d .
H53A H 0.5766 0.5557 0.9001 0.033 Uiso 1 1 calc R
C54 C 0.4155(2) 0.52593(14) 0.90444(14) 0.0248(7) Uani 1 1 d .
H54A H 0.4230 0.5309 0.9435 0.030 Uiso 1 1 calc R
C55 C 0.3116(2) 0.50316(13) 0.87164(13) 0.0187(6) Uani 1 1 d .
C56 C 0.2231(3) 0.49729(16) 0.95310(13) 0.0298(7) Uani 1 1 d .
H56A H 0.2844 0.5301 0.9680 0.045 Uiso 1 1 calc R
H56B H 0.2346 0.4603 0.9694 0.045 Uiso 1 1 calc R
H56C H 0.1553 0.5084 0.9620 0.045 Uiso 1 1 calc R
C57 C 0.1657(3) 0.11562(15) 0.84302(16) 0.0316(8) Uani 1 1 d .
H57A H 0.0854 0.1051 0.8327 0.038 Uiso 1 1 calc R
H57B H 0.1874 0.0989 0.8780 0.038 Uiso 1 1 calc R
C58 C 0.2211(3) 0.09034(16) 0.79746(17) 0.0374(9) Uani 1 1 d .
H58A H 0.1798 0.0919 0.7604 0.045 Uiso 1 1 calc R
H58B H 0.2303 0.0482 0.8017 0.045 Uiso 1 1 calc R
C59 C 0.3328(3) 0.13437(16) 0.80760(18) 0.0387(9) Uani 1 1 d .
H59A H 0.3838 0.1234 0.8380 0.046 Uiso 1 1 calc R
H59B H 0.3668 0.1351 0.7739 0.046 Uiso 1 1 calc R
C60 C 0.2996(3) 0.19520(15) 0.82332(16) 0.0322(8) Uani 1 1 d .
H60A H 0.3593 0.2218 0.8493 0.039 Uiso 1 1 calc R
H60B H 0.2833 0.2158 0.7901 0.039 Uiso 1 1 calc R
C61 C -0.1523(2) 0.45302(16) 0.81997(14) 0.0273(7) Uani 1 1 d .
H61A H -0.1681 0.4086 0.8106 0.033 Uiso 1 1 calc R
H61B H -0.1399 0.4723 0.7863 0.033 Uiso 1 1 calc R
C62 C -0.2475(2) 0.47471(15) 0.84415(14) 0.0260(7) Uani 1 1 d .
H62A H -0.2498 0.5174 0.8386 0.031 Uiso 1 1 calc R
H62B H -0.3185 0.4492 0.8275 0.031 Uiso 1 1 calc R
C63 C -0.2187(2) 0.46727(16) 0.90559(14) 0.0280(7) Uani 1 1 d .
H63A H -0.2434 0.4251 0.9128 0.034 Uiso 1 1 calc R
H63B H -0.2516 0.4947 0.9288 0.034 Uiso 1 1 calc R
C64 C -0.0925(2) 0.48444(14) 0.91648(13) 0.0244(7) Uani 1 1 d .
H64A H -0.0690 0.5278 0.9301 0.029 Uiso 1 1 calc R
H64B H -0.0611 0.4604 0.9443 0.029 Uiso 1 1 calc R
C65 C -0.2955(2) 0.27611(13) 1.32932(11) 0.0160(6) Uani 1 1 d .
C66 C -0.2689(2) 0.34109(14) 1.33266(12) 0.0200(6) Uani 1 1 d .
H66A H -0.1981 0.3589 1.3271 0.024 Uiso 1 1 calc R
C67 C -0.3417(2) 0.37948(14) 1.34358(13) 0.0231(7) Uani 1 1 d .
H67A H -0.3198 0.4220 1.3450 0.028 Uiso 1 1 calc R
C68 C -0.4481(3) 0.35480(14) 1.35246(14) 0.0254(7) Uani 1 1 d .
H68A H -0.4984 0.3803 1.3595 0.030 Uiso 1 1 calc R
C69 C -0.4772(2) 0.29184(14) 1.35060(13) 0.0218(6) Uani 1 1 d .
H69A H -0.5482 0.2754 1.3569 0.026 Uiso 1 1 calc R
C70 C -0.4053(2) 0.25117(13) 1.33976(12) 0.0171(6) Uani 1 1 d .
C71 C -0.4498(2) 0.18629(13) 1.34033(12) 0.0187(6) Uani 1 1 d .
H71A H -0.5192 0.1779 1.3515 0.022 Uiso 1 1 calc R
C72 C -0.4720(2) 0.07987(13) 1.32956(12) 0.0185(6) Uani 1 1 d .
C73 C -0.5873(2) 0.06616(14) 1.32134(13) 0.0236(7) Uani 1 1 d .
H73A H -0.6274 0.0977 1.3157 0.028 Uiso 1 1 calc R
C74 C -0.6443(3) 0.00631(15) 1.32134(14) 0.0288(7) Uani 1 1 d .
H74A H -0.7218 -0.0019 1.3150 0.035 Uiso 1 1 calc R
C75 C -0.5865(3) -0.04086(15) 1.33069(15) 0.0309(8) Uani 1 1 d .
H75A H -0.6245 -0.0806 1.3317 0.037 Uiso 1 1 calc R
C76 C -0.4709(3) -0.02859(14) 1.33855(14) 0.0285(7) Uani 1 1 d .
H76A H -0.4315 -0.0604 1.3443 0.034 Uiso 1 1 calc R
C77 C -0.4140(2) 0.03093(14) 1.33785(13) 0.0220(6) Uani 1 1 d .
C78 C -0.2383(3) -0.00307(15) 1.34960(18) 0.0375(9) Uani 1 1 d .
H78A H -0.2491 -0.0213 1.3835 0.056 Uiso 1 1 calc R
H78B H -0.1606 0.0129 1.3509 0.056 Uiso 1 1 calc R
H78C H -0.2641 -0.0337 1.3178 0.056 Uiso 1 1 calc R
C79 C 0.0215(2) 0.11577(13) 1.38069(12) 0.0182(6) Uani 1 1 d .
C80 C 0.1151(2) 0.08843(14) 1.37264(13) 0.0228(6) Uani 1 1 d .
H80A H 0.1425 0.0916 1.3389 0.027 Uiso 1 1 calc R
C81 C 0.1666(3) 0.05761(15) 1.41250(14) 0.0288(7) Uani 1 1 d .
H81A H 0.2288 0.0414 1.4057 0.035 Uiso 1 1 calc R
C82 C 0.1272(3) 0.05013(15) 1.46313(14) 0.0311(8) Uani 1 1 d .
H82A H 0.1607 0.0280 1.4896 0.037 Uiso 1 1 calc R
C83 C 0.0380(3) 0.07624(14) 1.47286(13) 0.0259(7) Uani 1 1 d .
H83A H 0.0109 0.0711 1.5065 0.031 Uiso 1 1 calc R
C84 C -0.0145(2) 0.11040(13) 1.43449(13) 0.0211(6) Uani 1 1 d .
C85 C -0.0983(2) 0.14197(14) 1.45303(12) 0.0202(6) Uani 1 1 d .
H85A H -0.1257 0.1303 1.4852 0.024 Uiso 1 1 calc R
C86 C -0.2152(2) 0.21414(15) 1.45391(12) 0.0213(6) Uani 1 1 d .
C87 C -0.3127(2) 0.18281(17) 1.46763(13) 0.0268(7) Uani 1 1 d .
H87A H -0.3281 0.1399 1.4628 0.032 Uiso 1 1 calc R
C88 C -0.3882(3) 0.21542(19) 1.48868(14) 0.0333(8) Uani 1 1 d .
H88A H -0.4536 0.1941 1.4979 0.040 Uiso 1 1 calc R
C89 C -0.3667(3) 0.27841(18) 1.49579(14) 0.0337(8) Uani 1 1 d .
H89A H -0.4174 0.2997 1.5099 0.040 Uiso 1 1 calc R
C90 C -0.2692(3) 0.31083(16) 1.48206(13) 0.0288(7) Uani 1 1 d .
H90A H -0.2544 0.3537 1.4869 0.035 Uiso 1 1 calc R
C91 C -0.1947(2) 0.27865(15) 1.46117(12) 0.0233(7) Uani 1 1 d .
C92 C -0.0615(3) 0.37091(15) 1.46003(16) 0.0342(8) Uani 1 1 d .
H92A H -0.0930 0.3840 1.4920 0.051 Uiso 1 1 calc R
H92B H -0.0862 0.3919 1.4287 0.051 Uiso 1 1 calc R
H92C H 0.0183 0.3806 1.4689 0.051 Uiso 1 1 calc R
C93 C 0.1026(2) 0.31709(13) 1.28229(11) 0.0152(6) Uani 1 1 d .
C94 C 0.0872(2) 0.37746(13) 1.30125(12) 0.0198(6) Uani 1 1 d .
H94A H 0.0223 0.3815 1.3153 0.024 Uiso 1 1 calc R
C95 C 0.1632(2) 0.42964(13) 1.29972(13) 0.0224(6) Uani 1 1 d .
H95A H 0.1484 0.4678 1.3122 0.027 Uiso 1 1 calc R
C96 C 0.2628(2) 0.42637(14) 1.27966(13) 0.0230(7) Uani 1 1 d .
H96A H 0.3149 0.4618 1.2789 0.028 Uiso 1 1 calc R
C97 C 0.2815(2) 0.36929(14) 1.26102(13) 0.0214(6) Uani 1 1 d .
H97A H 0.3474 0.3668 1.2474 0.026 Uiso 1 1 calc R
C98 C 0.2058(2) 0.31451(13) 1.26154(12) 0.0167(6) Uani 1 1 d .
C99 C 0.2401(2) 0.25870(13) 1.24022(12) 0.0176(6) Uani 1 1 d .
H99A H 0.3027 0.2648 1.2227 0.021 Uiso 1 1 calc R
C100 C 0.2500(2) 0.15605(13) 1.21974(12) 0.0187(6) Uani 1 1 d .
C101 C 0.3636(2) 0.16409(14) 1.21659(13) 0.0217(6) Uani 1 1 d .
H10B H 0.4085 0.2022 1.2294 0.026 Uiso 1 1 calc R
C102 C 0.4109(3) 0.11679(15) 1.19496(14) 0.0279(7) Uani 1 1 d .
H10C H 0.4864 0.1236 1.1927 0.034 Uiso 1 1 calc R
C103 C 0.3461(3) 0.05959(15) 1.17673(15) 0.0310(8) Uani 1 1 d .
H10E H 0.3776 0.0278 1.1619 0.037 Uiso 1 1 calc R
C104 C 0.2336(3) 0.04954(15) 1.18063(14) 0.0284(7) Uani 1 1 d .
H10F H 0.1898 0.0108 1.1689 0.034 Uiso 1 1 calc R
C105 C 0.1864(2) 0.09737(13) 1.20216(13) 0.0216(6) Uani 1 1 d .
C106 C 0.0102(3) 0.02969(16) 1.1997(2) 0.0527(12) Uani 1 1 d .
H10A H 0.0086 0.0113 1.1620 0.079 Uiso 1 1 calc R
H10D H -0.0644 0.0317 1.2056 0.079 Uiso 1 1 calc R
H10G H 0.0427 0.0052 1.2261 0.079 Uiso 1 1 calc R
C107 C -0.2361(2) 0.10775(12) 1.17987(12) 0.0170(6) Uani 1 1 d .
C108 C -0.3276(2) 0.05953(13) 1.18040(13) 0.0216(6) Uani 1 1 d .
H10M H -0.3505 0.0521 1.2146 0.026 Uiso 1 1 calc R
C109 C -0.3837(3) 0.02343(14) 1.13245(14) 0.0277(7) Uani 1 1 d .
H10N H -0.4434 -0.0075 1.1350 0.033 Uiso 1 1 calc R
C110 C -0.3529(3) 0.03222(16) 1.08013(15) 0.0342(8) Uani 1 1 d .
H11G H -0.3907 0.0075 1.0477 0.041 Uiso 1 1 calc R
C111 C -0.2649(3) 0.07855(15) 1.07798(14) 0.0300(7) Uani 1 1 d .
H11F H -0.2433 0.0847 1.0433 0.036 Uiso 1 1 calc R
C112 C -0.2062(2) 0.11704(13) 1.12579(13) 0.0190(6) Uani 1 1 d .
C113 C -0.1202(2) 0.16630(13) 1.11670(12) 0.0199(6) Uani 1 1 d .
H11A H -0.0981 0.1644 1.0815 0.024 Uiso 1 1 calc R
C114 C 0.0089(2) 0.25676(13) 1.13512(12) 0.0174(6) Uani 1 1 d .
C115 C 0.0961(2) 0.24269(14) 1.10915(13) 0.0219(6) Uani 1 1 d .
H11C H 0.1018 0.2016 1.1012 0.026 Uiso 1 1 calc R
C116 C 0.1749(2) 0.28847(15) 1.09478(13) 0.0258(7) Uani 1 1 d .
H11D H 0.2322 0.2783 1.0769 0.031 Uiso 1 1 calc R
C117 C 0.1672(2) 0.34953(15) 1.10735(14) 0.0265(7) Uani 1 1 d .
H11E H 0.2200 0.3805 1.0980 0.032 Uiso 1 1 calc R
C118 C 0.0820(2) 0.36518(14) 1.13367(13) 0.0224(6) Uani 1 1 d .
H11B H 0.0776 0.4064 1.1419 0.027 Uiso 1 1 calc R
C119 C 0.0034(2) 0.31940(13) 1.14765(12) 0.0171(6) Uani 1 1 d .
C120 C -0.1051(3) 0.39199(14) 1.17881(15) 0.0277(7) Uani 1 1 d .
H12B H -0.0690 0.4153 1.1527 0.042 Uiso 1 1 calc R
H12C H -0.0756 0.4106 1.2165 0.042 Uiso 1 1 calc R
H12D H -0.1837 0.3917 1.1714 0.042 Uiso 1 1 calc R
C121 C 0.1589(3) 0.26742(16) 1.47991(13) 0.0271(7) Uani 1 1 d .
H12G H 0.0914 0.2507 1.4937 0.032 Uiso 1 1 calc R
H12H H 0.1868 0.3089 1.4983 0.032 Uiso 1 1 calc R
C122 C 0.2456(3) 0.22706(18) 1.49082(15) 0.0374(8) Uani 1 1 d .
H12Q H 0.2902 0.2387 1.5279 0.045 Uiso 1 1 calc R
H12R H 0.2113 0.1839 1.4874 0.045 Uiso 1 1 calc R
C123 C 0.3142(3) 0.2399(2) 1.44528(16) 0.0395(9) Uani 1 1 d .
H12S H 0.3467 0.2046 1.4347 0.047 Uiso 1 1 calc R
H12T H 0.3734 0.2753 1.4574 0.047 Uiso 1 1 calc R
C124 C 0.2318(2) 0.25284(16) 1.39636(14) 0.0285(7) Uani 1 1 d .
H12I H 0.2652 0.2872 1.3783 0.034 Uiso 1 1 calc R
H12J H 0.2091 0.2169 1.3686 0.034 Uiso 1 1 calc R
C125 C -0.4164(2) 0.30505(16) 1.19641(14) 0.0270(7) Uani 1 1 d .
H12K H -0.3875 0.3486 1.2073 0.032 Uiso 1 1 calc R
H12L H -0.4486 0.2878 1.2272 0.032 Uiso 1 1 calc R
C126 C -0.5024(2) 0.29548(15) 1.14361(14) 0.0273(7) Uani 1 1 d .
H12E H -0.5435 0.3291 1.1416 0.033 Uiso 1 1 calc R
H12F H -0.5541 0.2568 1.1412 0.033 Uiso 1 1 calc R
C127 C -0.4300(3) 0.29448(16) 1.09799(14) 0.0291(7) Uani 1 1 d .
H12M H -0.4723 0.2739 1.0625 0.035 Uiso 1 1 calc R
H12N H -0.3953 0.3358 1.0926 0.035 Uiso 1 1 calc R
C128 C -0.3450(3) 0.25823(17) 1.12233(15) 0.0338(8) Uani 1 1 d .
H12O H -0.3719 0.2143 1.1123 0.041 Uiso 1 1 calc R
H12P H -0.2755 0.2696 1.1083 0.041 Uiso 1 1 calc R

loop_
_atom_site_aniso_label
_atom_site_aniso_U_11
_atom_site_aniso_U_22
_atom_site_aniso_U_33
_atom_site_aniso_U_23
_atom_site_aniso_U_13
_atom_site_aniso_U_12
Na1 0.0139(5) 0.0208(6) 0.0177(6) 0.0017(4) 0.0034(4) 0.0007(4)
Na2 0.0156(5) 0.0187(6) 0.0180(6) 0.0026(4) 0.0027(4) 0.0016(4)
Na3 0.0144(5) 0.0198(6) 0.0177(6) 0.0013(4) 0.0036(4) 0.0013(4)
Na4 0.0134(5) 0.0215(6) 0.0172(6) 0.0020(5) 0.0036(4) 0.0010(4)
Na5 0.0167(5) 0.0194(6) 0.0172(6) 0.0032(4) 0.0043(4) 0.0039(4)
Na6 0.0162(5) 0.0204(6) 0.0200(6) 0.0040(5) 0.0062(5) 0.0029(5)
Na7 0.0159(5) 0.0208(6) 0.0159(6) 0.0023(4) 0.0042(4) 0.0025(4)
Na8 0.0159(5) 0.0189(6) 0.0192(6) 0.0018(4) 0.0050(4) 0.0016(4)
O1 0.0147(9) 0.0196(10) 0.0179(11) 0.0027(8) 0.0053(8) 0.0009(8)
O2 0.0177(10) 0.0369(13) 0.0182(11) 0.0012(9) 0.0014(8) 0.0051(9)
O3 0.0171(10) 0.0167(10) 0.0181(11) -0.0002(8) 0.0028(8) 0.0010(8)
O4 0.0228(11) 0.0329(12) 0.0173(11) 0.0043(9) 0.0024(9) 0.0033(9)
O5 0.0123(9) 0.0200(10) 0.0188(11) 0.0025(8) 0.0022(8) 0.0011(8)
O6 0.0185(10) 0.0358(12) 0.0162(11) 0.0025(9) 0.0050(8) 0.0041(9)
O7 0.0164(10) 0.0191(10) 0.0184(11) 0.0036(8) 0.0028(8) 0.0020(8)
O8 0.0159(10) 0.0282(11) 0.0168(11) -0.0017(9) 0.0015(8) 0.0005(9)
O9 0.0197(11) 0.0219(11) 0.0414(14) 0.0056(10) 0.0077(10) 0.0027(9)
O10 0.0172(10) 0.0308(12) 0.0303(13) 0.0011(10) 0.0046(9) 0.0041(9)
O11 0.0129(9) 0.0183(10) 0.0207(11) 0.0020(8) 0.0048(8) 0.0040(8)
O12 0.0209(11) 0.0174(11) 0.0395(14) 0.0033(9) 0.0055(9) 0.0036(9)
O13 0.0189(10) 0.0234(11) 0.0154(11) 0.0037(8) 0.0028(8) 0.0051(8)
O14 0.0212(11) 0.0259(11) 0.0276(13) -0.0041(9) 0.0054(9) 0.0044(9)
O15 0.0137(9) 0.0188(10) 0.0187(11) 0.0031(8) 0.0042(8) 0.0014(8)
O16 0.0201(11) 0.0176(11) 0.0444(15) -0.0021(10) 0.0060(10) 0.0021(9)
O17 0.0184(10) 0.0207(10) 0.0177(11) 0.0018(8) 0.0041(8) 0.0022(8)
O18 0.0202(10) 0.0183(10) 0.0263(12) 0.0042(9) 0.0071(9) 0.0044(8)
O19 0.0175(10) 0.0443(14) 0.0180(12) 0.0009(10) 0.0028(8) 0.0067(10)
O20 0.0262(11) 0.0433(14) 0.0216(12) 0.0076(10) 0.0010(9) 0.0143(10)
N1 0.0149(11) 0.0157(12) 0.0242(14) 0.0033(10) 0.0025(10) 0.0034(10)
N2 0.0158(12) 0.0196(12) 0.0199(14) 0.0046(10) 0.0043(10) 0.0027(10)
N3 0.0163(12) 0.0185(12) 0.0193(14) 0.0027(10) 0.0054(10) 0.0035(10)
N4 0.0127(11) 0.0157(12) 0.0190(13) -0.0009(10) 0.0023(9) 0.0013(9)
N5 0.0170(12) 0.0169(12) 0.0165(13) 0.0014(10) 0.0032(10) -0.0002(10)
N6 0.0195(12) 0.0252(13) 0.0169(13) 0.0025(10) 0.0041(10) 0.0020(10)
N7 0.0166(12) 0.0205(13) 0.0175(13) 0.0028(10) 0.0033(10) 0.0055(10)
N8 0.0179(12) 0.0168(12) 0.0184(13) 0.0023(10) 0.0040(10) 0.0012(10)
C1 0.0192(14) 0.0159(14) 0.0215(16) 0.0046(11) 0.0053(12) 0.0062(11)
C2 0.0212(15) 0.0273(16) 0.0220(17) 0.0026(13) 0.0032(13) 0.0052(13)
C3 0.0377(19) 0.0383(19) 0.0173(17) 0.0027(14) 0.0034(14) 0.0129(16)
C4 0.0373(19) 0.041(2) 0.0271(19) 0.0111(15) 0.0204(15) 0.0170(16)
C5 0.0206(15) 0.0287(17) 0.0309(19) 0.0076(14) 0.0133(13) 0.0069(13)
C6 0.0207(14) 0.0182(14) 0.0221(16) 0.0053(12) 0.0088(12) 0.0078(12)
C7 0.0143(14) 0.0158(14) 0.0333(19) 0.0069(12) 0.0100(12) 0.0053(11)
C8 0.0162(14) 0.0166(14) 0.0273(17) 0.0066(12) -0.0002(12) 0.0033(11)
C9 0.0184(15) 0.0266(17) 0.035(2) 0.0058(14) 0.0044(13) 0.0034(13)
C10 0.0130(15) 0.0349(19) 0.048(2) 0.0119(16) -0.0016(14) 0.0006(14)
C11 0.0243(17) 0.0340(19) 0.035(2) 0.0079(15) -0.0094(15) -0.0045(15)
C12 0.0293(17) 0.0304(18) 0.0250(18) 0.0062(14) -0.0034(14) 0.0020(14)
C13 0.0164(14) 0.0202(15) 0.0254(17) 0.0073(12) -0.0016(12) 0.0019(12)
C14 0.0253(16) 0.045(2) 0.0220(18) 0.0023(15) 0.0019(13) 0.0098(15)
C15 0.0124(13) 0.0214(15) 0.0141(15) 0.0029(11) -0.0007(11) 0.0054(11)
C16 0.0160(14) 0.0231(15) 0.0218(17) 0.0040(12) 0.0041(12) 0.0009(12)
C17 0.0254(16) 0.0315(17) 0.0209(17) 0.0022(13) 0.0100(13) 0.0087(14)
C18 0.0311(17) 0.0226(16) 0.0200(17) -0.0028(12) 0.0030(13) 0.0062(13)
C19 0.0230(15) 0.0181(15) 0.0223(17) 0.0008(12) 0.0016(12) 0.0011(12)
C20 0.0155(13) 0.0185(14) 0.0188(16) 0.0013(11) 0.0013(11) 0.0029(11)
C21 0.0136(13) 0.0143(13) 0.0209(16) 0.0024(11) 0.0006(11) 0.0004(11)
C22 0.0183(14) 0.0159(14) 0.0245(17) 0.0044(12) 0.0093(12) 0.0037(11)
C23 0.0213(15) 0.0194(15) 0.0324(19) 0.0041(13) 0.0065(13) 0.0054(12)
C24 0.0201(16) 0.0253(17) 0.052(2) 0.0138(15) 0.0164(15) 0.0027(13)
C25 0.0335(19) 0.0352(19) 0.046(2) 0.0210(16) 0.0263(17) 0.0114(15)
C26 0.0352(18) 0.0355(19) 0.0255(18) 0.0143(14) 0.0147(14) 0.0113(15)
C27 0.0227(15) 0.0206(15) 0.0265(18) 0.0081(12) 0.0085(13) 0.0093(12)
C28 0.0380(19) 0.041(2) 0.0209(18) 0.0079(15) 0.0010(15) 0.0071(16)
C29 0.0143(13) 0.0098(13) 0.0211(16) -0.0013(11) -0.0006(11) 0.0023(11)
C30 0.0179(14) 0.0265(16) 0.0231(17) 0.0025(13) 0.0042(12) 0.0055(12)
C31 0.0308(17) 0.0297(17) 0.0172(16) 0.0018(13) 0.0005(13) 0.0099(14)
C32 0.0204(15) 0.0273(17) 0.0260(18) 0.0001(13) -0.0098(13) 0.0026(13)
C33 0.0146(14) 0.0240(16) 0.0281(18) 0.0021(13) -0.0017(12) 0.0001(12)
C34 0.0162(14) 0.0146(14) 0.0218(16) 0.0011(11) 0.0001(12) 0.0027(11)
C35 0.0121(13) 0.0189(15) 0.0314(18) 0.0054(13) 0.0051(12) -0.0003(11)
C36 0.0203(14) 0.0163(14) 0.0247(17) 0.0027(12) 0.0101(12) 0.0035(12)
C37 0.0202(16) 0.0350(19) 0.036(2) 0.0048(15) 0.0086(14) 0.0008(14)
C38 0.0241(17) 0.048(2) 0.048(2) 0.0104(18) 0.0231(17) 0.0026(16)
C39 0.0363(19) 0.040(2) 0.034(2) 0.0099(16) 0.0227(16) 0.0030(16)
C40 0.0318(17) 0.0316(18) 0.0273(19) 0.0074(14) 0.0123(14) 0.0087(14)
C41 0.0214(15) 0.0184(15) 0.0250(17) 0.0037(12) 0.0106(13) 0.0045(12)
C42 0.0248(16) 0.042(2) 0.0164(16) 0.0013(14) 0.0037(13) 0.0079(14)
C43 0.0158(13) 0.0150(13) 0.0156(15) 0.0003(11) 0.0044(11) 0.0050(11)
C44 0.0188(14) 0.0184(14) 0.0222(16) -0.0006(12) 0.0021(12) 0.0052(12)
C45 0.0239(15) 0.0265(16) 0.0212(17) -0.0007(13) -0.0021(13) 0.0100(13)
C46 0.0304(16) 0.0269(16) 0.0156(16) 0.0058(12) 0.0032(13) 0.0094(14)
C47 0.0253(15) 0.0185(15) 0.0205(16) 0.0033(12) 0.0069(12) 0.0051(12)
C48 0.0188(14) 0.0156(14) 0.0165(15) 0.0009(11) 0.0044(11) 0.0049(11)
C49 0.0162(14) 0.0154(14) 0.0209(16) 0.0010(11) 0.0075(12) 0.0022(11)
C50 0.0164(14) 0.0121(13) 0.0255(17) 0.0025(11) 0.0030(12) 0.0032(11)
C51 0.0188(14) 0.0171(14) 0.0272(17) 0.0044(12) 0.0061(12) 0.0028(12)
C52 0.0158(14) 0.0199(15) 0.045(2) 0.0056(14) 0.0074(14) 0.0010(12)
C53 0.0140(14) 0.0233(16) 0.042(2) 0.0009(14) -0.0030(14) 0.0005(12)
C54 0.0218(15) 0.0219(16) 0.0275(18) -0.0023(13) -0.0025(13) 0.0035(13)
C55 0.0156(14) 0.0145(14) 0.0258(17) 0.0003(12) 0.0031(12) 0.0035(11)
C56 0.0278(17) 0.041(2) 0.0204(17) -0.0009(14) 0.0045(13) 0.0063(15)
C57 0.0200(16) 0.0243(17) 0.051(2) 0.0114(15) 0.0049(15) 0.0025(13)
C58 0.0319(18) 0.0278(18) 0.052(2) 0.0022(16) 0.0018(17) 0.0082(15)
C59 0.0278(18) 0.0337(19) 0.059(3) 0.0087(17) 0.0149(17) 0.0103(15)
C60 0.0248(17) 0.0263(17) 0.048(2) 0.0096(15) 0.0141(15) 0.0028(14)
C61 0.0252(16) 0.0348(18) 0.0232(18) 0.0015(14) 0.0030(13) 0.0110(14)
C62 0.0162(14) 0.0285(17) 0.0312(19) 0.0000(14) 0.0036(13) 0.0003(13)
C63 0.0216(16) 0.0371(19) 0.0270(18) 0.0040(14) 0.0078(13) 0.0070(14)
C64 0.0250(16) 0.0237(16) 0.0233(17) 0.0029(13) 0.0017(13) 0.0029(13)
C65 0.0166(14) 0.0210(14) 0.0090(14) 0.0004(11) 0.0015(11) 0.0008(12)
C66 0.0155(14) 0.0244(15) 0.0194(16) 0.0018(12) 0.0040(12) 0.0011(12)
C67 0.0260(16) 0.0186(15) 0.0244(17) 0.0014(12) 0.0044(13) 0.0036(13)
C68 0.0230(15) 0.0268(17) 0.0312(19) 0.0043(13) 0.0105(13) 0.0127(13)
C69 0.0157(14) 0.0281(16) 0.0236(17) 0.0044(13) 0.0078(12) 0.0046(12)
C70 0.0155(13) 0.0217(15) 0.0145(15) 0.0016(11) 0.0028(11) 0.0042(12)
C71 0.0122(13) 0.0259(16) 0.0178(16) 0.0045(12) 0.0038(11) 0.0008(12)
C72 0.0209(14) 0.0211(15) 0.0134(15) 0.0030(11) 0.0067(11) -0.0005(12)
C73 0.0220(15) 0.0252(16) 0.0233(17) 0.0059(13) 0.0055(13) 0.0004(13)
C74 0.0219(16) 0.0328(18) 0.0282(19) 0.0035(14) 0.0038(13) -0.0053(14)
C75 0.0351(18) 0.0215(16) 0.032(2) 0.0033(14) 0.0060(15) -0.0078(14)
C76 0.0336(18) 0.0201(16) 0.0315(19) 0.0047(13) 0.0064(14) 0.0025(14)
C77 0.0223(15) 0.0230(16) 0.0191(16) 0.0011(12) 0.0045(12) -0.0002(12)
C78 0.0329(19) 0.0207(17) 0.060(3) 0.0027(16) 0.0067(17) 0.0089(15)
C79 0.0207(14) 0.0151(14) 0.0177(16) 0.0005(11) 0.0017(12) 0.0019(11)
C80 0.0259(16) 0.0231(16) 0.0203(16) 0.0016(12) 0.0052(13) 0.0061(13)
C81 0.0276(17) 0.0302(18) 0.0299(19) -0.0014(14) -0.0003(14) 0.0153(14)
C82 0.044(2) 0.0263(17) 0.0240(18) 0.0064(13) -0.0036(15) 0.0155(15)
C83 0.0372(18) 0.0224(16) 0.0185(17) 0.0050(12) 0.0050(14) 0.0050(14)
C84 0.0233(15) 0.0174(14) 0.0212(16) 0.0033(12) 0.0020(12) 0.0004(12)
C85 0.0201(14) 0.0251(16) 0.0143(15) 0.0035(12) 0.0043(12) -0.0007(12)
C86 0.0194(14) 0.0342(17) 0.0112(15) 0.0016(12) 0.0029(11) 0.0072(13)
C87 0.0209(15) 0.044(2) 0.0168(16) 0.0079(14) 0.0042(12) 0.0056(14)
C88 0.0179(15) 0.065(3) 0.0199(18) 0.0120(16) 0.0048(13) 0.0101(16)
C89 0.0236(17) 0.060(2) 0.0214(18) -0.0022(16) 0.0052(14) 0.0199(17)
C90 0.0266(17) 0.042(2) 0.0186(17) -0.0045(14) 0.0004(13) 0.0141(15)
C91 0.0196(15) 0.0373(18) 0.0132(15) 0.0000(13) 0.0010(12) 0.0081(13)
C92 0.0339(19) 0.0285(18) 0.039(2) -0.0058(15) 0.0051(16) 0.0063(15)
C93 0.0154(13) 0.0187(14) 0.0111(14) 0.0036(11) 0.0006(11) 0.0028(11)
C94 0.0192(14) 0.0231(15) 0.0180(16) 0.0010(12) 0.0061(12) 0.0043(12)
C95 0.0269(16) 0.0171(15) 0.0229(17) -0.0005(12) 0.0038(13) 0.0044(12)
C96 0.0241(15) 0.0192(15) 0.0231(17) 0.0025(12) 0.0027(13) -0.0024(12)
C97 0.0162(14) 0.0248(16) 0.0243(17) 0.0064(13) 0.0061(12) 0.0029(12)
C98 0.0150(13) 0.0199(14) 0.0153(15) 0.0034(11) 0.0024(11) 0.0032(11)
C99 0.0127(13) 0.0235(15) 0.0174(15) 0.0040(12) 0.0044(11) 0.0032(12)
C100 0.0199(14) 0.0211(15) 0.0168(15) 0.0032(12) 0.0042(12) 0.0071(12)
C101 0.0212(15) 0.0231(15) 0.0224(17) 0.0056(12) 0.0047(12) 0.0058(12)
C102 0.0242(16) 0.0325(18) 0.0326(19) 0.0094(14) 0.0105(14) 0.0127(14)
C103 0.0350(18) 0.0294(18) 0.034(2) 0.0019(14) 0.0096(15) 0.0177(15)
C104 0.0325(17) 0.0209(16) 0.0315(19) -0.0014(13) 0.0029(14) 0.0084(14)
C105 0.0209(15) 0.0209(15) 0.0228(17) 0.0022(12) 0.0027(12) 0.0046(12)
C106 0.030(2) 0.0210(18) 0.103(4) -0.003(2) 0.013(2) -0.0038(15)
C107 0.0150(13) 0.0149(14) 0.0225(16) 0.0030(11) 0.0043(12) 0.0050(11)
C108 0.0201(15) 0.0207(15) 0.0265(17) 0.0049(12) 0.0093(13) 0.0048(12)
C109 0.0219(15) 0.0198(16) 0.037(2) -0.0001(14) 0.0051(14) -0.0060(13)
C110 0.0370(19) 0.0276(18) 0.029(2) -0.0072(14) -0.0006(15) -0.0086(15)
C111 0.0365(18) 0.0290(17) 0.0209(18) -0.0019(13) 0.0058(14) -0.0033(15)
C112 0.0200(14) 0.0168(14) 0.0197(16) 0.0014(11) 0.0031(12) 0.0019(12)
C113 0.0211(15) 0.0247(16) 0.0146(15) 0.0021(12) 0.0059(12) 0.0034(12)
C114 0.0173(14) 0.0218(15) 0.0123(14) 0.0037(11) 0.0020(11) 0.0008(12)
C115 0.0223(15) 0.0244(16) 0.0180(16) 0.0004(12) 0.0030(12) 0.0026(13)
C116 0.0201(15) 0.0352(18) 0.0216(17) 0.0013(13) 0.0089(13) 0.0002(13)
C117 0.0204(15) 0.0279(17) 0.0288(18) 0.0089(14) 0.0056(13) -0.0062(13)
C118 0.0244(15) 0.0199(15) 0.0216(17) 0.0029(12) 0.0019(13) 0.0014(12)
C119 0.0150(13) 0.0212(15) 0.0137(15) 0.0019(11) 0.0007(11) 0.0011(12)
C120 0.0266(16) 0.0196(16) 0.038(2) 0.0036(14) 0.0078(14) 0.0055(13)
C121 0.0246(16) 0.0383(19) 0.0155(16) -0.0002(13) 0.0029(13) -0.0005(14)
C122 0.0334(19) 0.049(2) 0.028(2) 0.0097(16) -0.0002(15) 0.0045(17)
C123 0.0244(17) 0.062(3) 0.036(2) 0.0128(18) 0.0035(15) 0.0158(17)
C124 0.0214(16) 0.0401(19) 0.0256(18) 0.0036(14) 0.0074(13) 0.0074(14)
C125 0.0183(15) 0.0346(18) 0.0281(18) 0.0054(14) 0.0045(13) 0.0032(13)
C126 0.0194(15) 0.0311(17) 0.0317(19) 0.0076(14) 0.0030(13) 0.0045(13)
C127 0.0270(17) 0.0374(19) 0.0223(18) 0.0072(14) 0.0009(13) 0.0054(14)
C128 0.0300(18) 0.043(2) 0.028(2) 0.0014(15) -0.0002(15) 0.0125(16)

loop_
_atom_type_symbol
_atom_type_description
_atom_type_scat_dispersion_real
_atom_type_scat_dispersion_imag
_atom_type_scat_source
C C 0.0033 0.0016 'International Tables Vol C Tables 4.2.6.8 and 6.1.1.4'
H H 0.0000 0.0000 'International Tables Vol C Tables 4.2.6.8 and 6.1.1.4'
N N 0.0061 0.0033 'International Tables Vol C Tables 4.2.6.8 and 6.1.1.4'
O O 0.0106 0.0060 'International Tables Vol C Tables 4.2.6.8 and 6.1.1.4'
Na Na 0.0362 0.0249 'International Tables Vol C Tables 4.2.6.8 and 6.1.1.4'

loop_
_geom_angle_atom_site_label_1
_geom_angle_atom_site_label_2
_geom_angle_atom_site_label_3
_geom_angle
O1 Na1 O7 86.27(8)
O1 Na1 O3 100.93(8)
O7 Na1 O3 86.45(7)
O1 Na1 O2 150.05(9)
O7 Na1 O2 116.18(9)
O3 Na1 O2 100.06(8)
O1 Na1 N1 81.38(8)
O7 Na1 N1 124.52(9)
O3 Na1 N1 148.97(9)
O2 Na1 N1 69.68(8)
O1 Na1 N2 80.85(8)
O7 Na1 N2 145.85(8)
O3 Na1 N2 65.42(7)
O2 Na1 N2 88.77(8)
N1 Na1 N2 84.71(8)
O1 Na1 Na2 52.77(6)
O7 Na1 Na2 97.78(6)
O3 Na1 Na2 50.75(6)
O2 Na1 Na2 134.66(7)
N1 Na1 Na2 115.55(7)
N2 Na1 Na2 49.72(5)
O1 Na1 Na4 86.65(6)
O7 Na1 Na4 44.73(5)
O3 Na1 Na4 43.07(5)
O2 Na1 Na4 123.15(7)
N1 Na1 Na4 164.78(7)
N2 Na1 Na4 102.70(6)
Na2 Na1 Na4 62.75(3)
O1 Na1 Na3 44.00(5)
O7 Na1 Na3 43.09(5)
O3 Na1 Na3 88.41(6)
O2 Na1 Na3 157.54(7)
N1 Na1 Na3 112.37(7)
N2 Na1 Na3 113.62(6)
Na2 Na1 Na3 66.10(3)
Na4 Na1 Na3 52.53(3)
O5 Na2 O9 96.79(8)
O5 Na2 O3 85.03(7)
O9 Na2 O3 94.83(8)
O5 Na2 O4 137.93(8)
O9 Na2 O4 82.55(8)
O3 Na2 O4 137.04(8)
O5 Na2 O1 84.59(7)
O9 Na2 O1 170.54(9)
O3 Na2 O1 94.61(7)
O4 Na2 O1 90.15(7)
O5 Na2 N2 155.00(9)
O9 Na2 N2 95.71(8)
O3 Na2 N2 72.40(8)
O4 Na2 N2 65.29(8)
O1 Na2 N2 86.61(8)
O5 Na2 Na1 94.38(6)
O9 Na2 Na1 141.54(7)
O3 Na2 Na1 49.68(5)
O4 Na2 Na1 112.15(6)
O1 Na2 Na1 47.24(5)
N2 Na2 Na1 62.93(6)
O5 Na2 Na4 41.91(5)
O9 Na2 Na4 102.89(7)
O3 Na2 Na4 43.59(5)
O4 Na2 Na4 174.55(7)
O1 Na2 Na4 84.41(6)
N2 Na2 Na4 113.93(7)
Na1 Na2 Na4 63.71(3)
O5 Na2 Na3 42.53(5)
O9 Na2 Na3 139.25(7)
O3 Na2 Na3 85.36(6)
O4 Na2 Na3 123.58(7)
O1 Na2 Na3 42.44(5)
N2 Na2 Na3 122.67(7)
Na1 Na2 Na3 62.47(3)
Na4 Na2 Na3 51.80(3)
O7 Na3 O1 82.65(7)
O7 Na3 O5 95.46(8)
O1 Na3 O5 84.55(7)
O7 Na3 O10 100.21(8)
O1 Na3 O10 90.47(8)
O5 Na3 O10 162.82(9)
O7 Na3 O8 135.74(8)
O1 Na3 O8 141.51(8)
O5 Na3 O8 88.18(7)
O10 Na3 O8 85.52(8)
O7 Na3 N4 71.55(8)
O1 Na3 N4 151.44(8)
O5 Na3 N4 85.89(8)
O10 Na3 N4 105.68(8)
O8 Na3 N4 64.72(8)
O7 Na3 Na4 50.76(5)
O1 Na3 Na4 93.09(6)
O5 Na3 Na4 47.18(5)
O10 Na3 Na4 149.81(7)
O8 Na3 Na4 109.17(6)
N4 Na3 Na4 61.20(6)
O7 Na3 Na1 42.51(5)
O1 Na3 Na1 40.90(5)
O5 Na3 Na1 83.72(6)
O10 Na3 Na1 103.16(6)
O8 Na3 Na1 171.27(6)
N4 Na3 Na1 111.26(7)
Na4 Na3 Na1 62.72(3)
O7 Na3 Na2 84.56(6)
O1 Na3 Na2 43.61(5)
O5 Na3 Na2 41.31(5)
O10 Na3 Na2 133.25(7)
O8 Na3 Na2 122.75(6)
N4 Na3 Na2 119.62(6)
Na4 Na3 Na2 60.77(3)
Na1 Na3 Na2 51.43(3)
O5 Na4 O3 89.44(8)
O5 Na4 O6 151.40(8)
O3 Na4 O6 109.60(8)
O5 Na4 O7 99.45(8)
O3 Na4 O7 86.23(7)
O6 Na4 O7 102.83(8)
O5 Na4 N3 82.05(8)
O3 Na4 N3 124.48(9)
O6 Na4 N3 69.63(8)
O7 Na4 N3 149.29(9)
O5 Na4 N4 81.91(8)
O3 Na4 N4 148.50(8)
O6 Na4 N4 91.12(8)
O7 Na4 N4 65.65(7)
N3 Na4 N4 84.40(8)
O5 Na4 Na3 52.05(6)
O3 Na4 Na3 100.15(6)
O6 Na4 Na3 138.48(7)
O7 Na4 Na3 50.08(6)
N3 Na4 Na3 115.74(7)
N4 Na4 Na3 51.22(5)
O5 Na4 Na2 44.52(5)
O3 Na4 Na2 45.42(6)
O6 Na4 Na2 152.36(7)
O7 Na4 Na2 88.74(6)
N3 Na4 Na2 111.84(7)
N4 Na4 Na2 116.50(6)
Na3 Na4 Na2 67.43(4)
O5 Na4 Na1 87.64(6)
O3 Na4 Na1 44.00(5)
O6 Na4 Na1 120.92(7)
O7 Na4 Na1 43.58(5)
N3 Na4 Na1 164.90(8)
N4 Na4 Na1 105.12(6)
Na3 Na4 Na1 64.75(3)
Na2 Na4 Na1 53.55(3)
O11 Na5 O20 96.30(8)
O11 Na5 O17 84.22(7)
O20 Na5 O17 106.74(9)
O11 Na5 O15 86.74(7)
O20 Na5 O15 158.78(9)
O17 Na5 O15 94.44(7)
O11 Na5 O18 140.94(8)
O20 Na5 O18 79.48(8)
O17 Na5 O18 134.42(8)
O15 Na5 O18 84.94(7)
O11 Na5 N8 151.90(9)
O20 Na5 N8 102.38(9)
O17 Na5 N8 70.45(8)
O15 Na5 N8 83.39(8)
O18 Na5 N8 64.20(7)
O11 Na5 Na8 93.92(6)
O20 Na5 Na8 152.62(8)
O17 Na5 Na8 49.19(5)
O15 Na5 Na8 47.03(5)
O18 Na5 Na8 107.57(6)
N8 Na5 Na8 60.45(6)
O11 Na5 Na6 41.80(5)
O20 Na5 Na6 110.67(7)
O17 Na5 Na6 42.95(5)
O15 Na5 Na6 85.51(6)
O18 Na5 Na6 169.77(6)
N8 Na5 Na6 110.99(7)
Na8 Na5 Na6 62.90(3)
O11 Na5 Na7 44.29(5)
O20 Na5 Na7 138.52(7)
O17 Na5 Na7 84.95(6)
O15 Na5 Na7 42.79(5)
O18 Na5 Na7 120.64(6)
N8 Na5 Na7 118.92(7)
Na8 Na5 Na7 61.20(3)
Na6 Na5 Na7 52.55(3)
O11 Na6 O17 88.51(8)
O11 Na6 O13 101.14(8)
O17 Na6 O13 85.55(8)
O11 Na6 O12 145.55(8)
O17 Na6 O12 116.90(9)
O13 Na6 O12 103.56(8)
O11 Na6 N5 80.45(8)
O17 Na6 N5 115.05(9)
O13 Na6 N5 159.40(9)
O12 Na6 N5 68.10(8)
O11 Na6 N6 77.89(8)
O17 Na6 N6 145.95(8)
O13 Na6 N6 67.11(7)
O12 Na6 N6 90.00(8)
N5 Na6 N6 93.51(8)
O11 Na6 Na7 51.44(5)
O17 Na6 Na7 96.76(6)
O13 Na6 Na7 51.56(6)
O12 Na6 Na7 137.59(7)
N5 Na6 Na7 121.58(7)
N6 Na6 Na7 50.55(6)
O11 Na6 Na8 87.01(6)
O17 Na6 Na8 43.87(5)
O13 Na6 Na8 43.43(5)
O12 Na6 Na8 127.36(7)
N5 Na6 Na8 156.11(8)
N6 Na6 Na8 103.69(6)
Na7 Na6 Na8 62.01(3)
O11 Na6 Na5 43.65(6)
O17 Na6 Na5 45.43(5)
O13 Na6 Na5 89.25(6)
O12 Na6 Na5 158.02(7)
N5 Na6 Na5 105.06(7)
N6 Na6 Na5 111.59(6)
Na7 Na6 Na5 64.19(3)
Na8 Na6 Na5 53.29(3)
O15 Na7 O19 93.87(8)
O15 Na7 O11 88.66(7)
O19 Na7 O11 172.53(9)
O15 Na7 O13 86.70(7)
O19 Na7 O13 91.20(8)
O11 Na7 O13 95.96(7)
O15 Na7 O14 138.21(8)
O19 Na7 O14 86.61(8)
O11 Na7 O14 86.82(7)
O13 Na7 O14 135.10(8)
O15 Na7 N6 154.92(9)
O19 Na7 N6 98.45(9)
O11 Na7 N6 81.91(8)
O13 Na7 N6 71.36(8)
O14 Na7 N6 64.69(8)
O15 Na7 Na6 96.98(6)
O19 Na7 Na6 138.37(7)
O11 Na7 Na6 47.92(5)
O13 Na7 Na6 49.74(5)
O14 Na7 Na6 110.09(6)
N6 Na7 Na6 59.68(6)
O15 Na7 Na8 42.93(5)
O19 Na7 Na8 100.02(6)
O11 Na7 Na8 86.62(6)
O13 Na7 Na8 44.54(5)
O14 Na7 Na8 173.30(7)
N6 Na7 Na8 112.95(7)
Na6 Na7 Na8 64.21(3)
O15 Na7 Na5 45.67(5)
O19 Na7 Na5 139.53(7)
O11 Na7 Na5 43.34(5)
O13 Na7 Na5 87.60(6)
O14 Na7 Na5 121.34(6)
N6 Na7 Na5 119.19(7)
Na6 Na7 Na5 63.26(3)
Na8 Na7 Na5 53.58(3)
O15 Na8 O13 90.70(8)
O15 Na8 O16 148.17(9)
O13 Na8 O16 110.64(9)
O15 Na8 O17 102.26(8)
O13 Na8 O17 85.73(8)
O16 Na8 O17 102.62(8)
O15 Na8 N7 80.68(8)
O13 Na8 N7 118.47(9)
O16 Na8 N7 68.55(8)
O17 Na8 N7 155.73(9)
O15 Na8 N8 80.19(8)
O13 Na8 N8 147.38(8)
O16 Na8 N8 92.11(8)
O17 Na8 N8 66.10(7)
N7 Na8 N8 91.08(8)
O15 Na8 Na5 52.72(5)
O13 Na8 Na5 99.25(6)
O16 Na8 Na5 139.26(8)
O17 Na8 Na5 51.59(6)
N7 Na8 Na5 120.30(7)
N8 Na8 Na5 50.66(5)
O15 Na8 Na7 44.70(6)
O13 Na8 Na7 46.84(6)
O16 Na8 Na7 154.41(8)
O17 Na8 Na7 89.02(6)
N7 Na8 Na7 108.59(7)
N8 Na8 Na7 113.48(6)
Na5 Na8 Na7 65.22(3)
O15 Na8 Na6 89.27(6)
O13 Na8 Na6 44.15(5)
O16 Na8 Na6 122.53(7)
O17 Na8 Na6 43.33(6)
N7 Na8 Na6 160.21(7)
N8 Na8 Na6 104.03(6)
Na5 Na8 Na6 63.81(3)
Na7 Na8 Na6 53.78(3)
C1 O1 Na1 133.18(18)
C1 O1 Na3 122.77(17)
Na1 O1 Na3 95.10(8)
C1 O1 Na2 119.18(17)
Na1 O1 Na2 79.99(7)
Na3 O1 Na2 93.95(7)
C13 O2 C14 117.4(2)
C13 O2 Na1 119.62(18)
C14 O2 Na1 122.21(18)
C15 O3 Na4 132.30(18)
C15 O3 Na1 121.69(16)
Na4 O3 Na1 92.93(8)
C15 O3 Na2 124.35(17)
Na4 O3 Na2 90.99(8)
Na1 O3 Na2 79.57(7)
C27 O4 C28 117.8(2)
C27 O4 Na2 117.81(17)
C28 O4 Na2 119.14(19)
C29 O5 Na4 133.74(18)
C29 O5 Na2 117.83(17)
Na4 O5 Na2 93.57(8)
C29 O5 Na3 124.26(16)
Na4 O5 Na3 80.77(7)
Na2 O5 Na3 96.16(7)
C41 O6 C42 117.3(2)
C41 O6 Na4 121.33(18)
C42 O6 Na4 120.62(17)
C43 O7 Na1 129.12(17)
C43 O7 Na3 132.40(17)
Na1 O7 Na3 94.39(8)
C43 O7 Na4 112.86(16)
Na1 O7 Na4 91.68(8)
Na3 O7 Na4 79.17(7)
C55 O8 C56 117.2(2)
C55 O8 Na3 117.44(17)
C56 O8 Na3 120.29(18)
C57 O9 C60 108.3(2)
C57 O9 Na2 121.22(17)
C60 O9 Na2 117.80(18)
C64 O10 C61 109.7(2)
C64 O10 Na3 130.42(18)
C61 O10 Na3 103.71(17)
C65 O11 Na6 133.66(17)
C65 O11 Na5 116.50(17)
Na6 O11 Na5 94.54(8)
C65 O11 Na7 127.69(17)
Na6 O11 Na7 80.64(7)
Na5 O11 Na7 92.37(7)
C77 O12 C78 117.5(2)
C77 O12 Na6 118.82(18)
C78 O12 Na6 120.43(19)
C79 O13 Na8 135.17(18)
C79 O13 Na6 127.00(18)
Na8 O13 Na6 92.41(8)
C79 O13 Na7 116.58(17)
Na8 O13 Na7 88.61(8)
Na6 O13 Na7 78.71(7)
C91 O14 C92 118.1(2)
C91 O14 Na7 114.69(17)
C92 O14 Na7 122.7(2)
C93 O15 Na8 133.71(17)
C93 O15 Na7 120.94(17)
Na8 O15 Na7 92.37(8)
C93 O15 Na5 125.18(17)
Na8 O15 Na5 80.25(7)
Na7 O15 Na5 91.55(7)
C105 O16 C106 118.2(2)
C105 O16 Na8 121.05(17)
C106 O16 Na8 118.0(2)
C107 O17 Na6 131.26(18)
C107 O17 Na8 127.63(17)
Na6 O17 Na8 92.80(8)
C107 O17 Na5 118.85(17)
Na6 O17 Na5 91.62(8)
Na8 O17 Na5 79.22(7)
C119 O18 C120 117.8(2)
C119 O18 Na5 117.14(16)
C120 O18 Na5 121.88(18)
C121 O19 C124 109.7(2)
C121 O19 Na7 124.11(17)
C124 O19 Na7 121.00(18)
C128 O20 C125 109.1(2)
C128 O20 Na5 114.21(18)
C125 O20 Na5 136.28(19)
C7 N1 C8 118.8(2)
C7 N1 Na1 123.24(19)
C8 N1 Na1 114.98(19)
C21 N2 C22 117.5(2)
C21 N2 Na2 124.79(19)
C22 N2 Na2 113.98(18)
C21 N2 Na1 104.19(18)
C22 N2 Na1 116.82(17)
Na2 N2 Na1 67.36(6)
C35 N3 C36 119.6(2)
C35 N3 Na4 123.9(2)
C36 N3 Na4 115.61(18)
C49 N4 C50 117.4(2)
C49 N4 Na3 126.72(18)
C50 N4 Na3 113.87(18)
C49 N4 Na4 101.84(17)
C50 N4 Na4 115.11(16)
Na3 N4 Na4 67.57(6)
C71 N5 C72 118.0(2)
C71 N5 Na6 125.13(19)
C72 N5 Na6 115.93(18)
C85 N6 C86 119.1(3)
C85 N6 Na7 123.2(2)
C86 N6 Na7 112.84(19)
C85 N6 Na6 108.34(19)
C86 N6 Na6 111.81(17)
Na7 N6 Na6 69.77(7)
C99 N7 C100 117.9(2)
C99 N7 Na8 123.66(19)
C100 N7 Na8 115.88(18)
C113 N8 C114 118.0(3)
C113 N8 Na5 121.98(19)
C114 N8 Na5 114.75(17)
C113 N8 Na8 109.15(19)
C114 N8 Na8 112.79(17)
Na5 N8 Na8 68.89(7)
O1 C1 C2 120.3(3)
O1 C1 C6 123.8(3)
C2 C1 C6 115.9(3)
C3 C2 C1 123.4(3)
C3 C2 H2A 118.3
C1 C2 H2A 118.3
C2 C3 C4 120.2(3)
C2 C3 H3A 119.9
C4 C3 H3A 119.9
C5 C4 C3 118.5(3)
C5 C4 H4A 120.7
C3 C4 H4A 120.7
C4 C5 C6 123.5(3)
C4 C5 H5A 118.3
C6 C5 H5A 118.3
C5 C6 C1 118.5(3)
C5 C6 C7 115.6(3)
C1 C6 C7 125.9(3)
N1 C7 C6 129.5(3)
N1 C7 H7A 115.2
C6 C7 H7A 115.2
C13 C8 C9 117.9(3)
C13 C8 N1 118.8(3)
C9 C8 N1 123.2(3)
C10 C9 C8 121.0(3)
C10 C9 H9A 119.5
C8 C9 H9A 119.5
C11 C10 C9 120.3(3)
C11 C10 H10J 119.9
C9 C10 H10J 119.9
C10 C11 C12 119.7(3)
C10 C11 H11H 120.1
C12 C11 H11H 120.1
C13 C12 C11 120.1(3)
C13 C12 H12A 120.0
C11 C12 H12A 120.0
O2 C13 C12 122.6(3)
O2 C13 C8 116.5(2)
C12 C13 C8 121.0(3)
O2 C14 H14A 109.5
O2 C14 H14B 109.5
H14A C14 H14B 109.5
O2 C14 H14C 109.5
H14A C14 H14C 109.5
H14B C14 H14C 109.5
O3 C15 C16 121.1(3)
O3 C15 C20 122.9(3)
C16 C15 C20 115.9(3)
C17 C16 C15 122.6(3)
C17 C16 H16A 118.7
C15 C16 H16A 118.7
C16 C17 C18 121.0(3)
C16 C17 H17A 119.5
C18 C17 H17A 119.5
C19 C18 C17 118.3(3)
C19 C18 H18A 120.9
C17 C18 H18A 120.9
C18 C19 C20 122.9(3)
C18 C19 H19A 118.5
C20 C19 H19A 118.5
C19 C20 C15 119.3(3)
C19 C20 C21 116.7(3)
C15 C20 C21 124.0(3)
N2 C21 C20 126.3(3)
N2 C21 H21A 116.9
C20 C21 H21A 116.9
C23 C22 C27 118.9(3)
C23 C22 N2 123.4(3)
C27 C22 N2 117.6(2)
C22 C23 C24 120.5(3)
C22 C23 H23A 119.8
C24 C23 H23A 119.8
C25 C24 C23 119.8(3)
C25 C24 H24A 120.1
C23 C24 H24A 120.1
C26 C25 C24 120.6(3)
C26 C25 H25A 119.7
C24 C25 H25A 119.7
C25 C26 C27 120.1(3)
C25 C26 H26A 119.9
C27 C26 H26A 119.9
O4 C27 C26 124.6(3)
O4 C27 C22 115.4(3)
C26 C27 C22 120.0(3)
O4 C28 H28A 109.5
O4 C28 H28B 109.5
H28A C28 H28B 109.5
O4 C28 H28C 109.5
H28A C28 H28C 109.5
H28B C28 H28C 109.5
O5 C29 C30 120.4(3)
O5 C29 C34 123.3(3)
C30 C29 C34 116.3(2)
C31 C30 C29 123.1(3)
C31 C30 H30A 118.4
C29 C30 H30A 118.4
C30 C31 C32 120.4(3)
C30 C31 H31A 119.8
C32 C31 H31A 119.8
C33 C32 C31 118.3(3)
C33 C32 H32A 120.9
C31 C32 H32A 120.9
C32 C33 C34 123.5(3)
C32 C33 H33A 118.3
C34 C33 H33A 118.3
C33 C34 C29 118.4(3)
C33 C34 C35 115.1(3)
C29 C34 C35 126.6(3)
N3 C35 C34 129.9(3)
N3 C35 H35A 115.1
C34 C35 H35A 115.1
C37 C36 C41 116.8(3)
C37 C36 N3 125.3(3)
C41 C36 N3 117.8(2)
C38 C37 C36 121.6(3)
C38 C37 H37A 119.2
C36 C37 H37A 119.2
C39 C38 C37 119.7(3)
C39 C38 H38A 120.1
C37 C38 H38A 120.1
C38 C39 C40 120.4(3)
C38 C39 H39A 119.8
C40 C39 H39A 119.8
C41 C40 C39 119.7(3)
C41 C40 H40A 120.2
C39 C40 H40A 120.2
C40 C41 O6 122.6(3)
C40 C41 C36 121.8(3)
O6 C41 C36 115.6(3)
O6 C42 H42A 109.5
O6 C42 H42B 109.5
H42A C42 H42B 109.5
O6 C42 H42C 109.5
H42A C42 H42C 109.5
H42B C42 H42C 109.5
O7 C43 C44 121.1(3)
O7 C43 C48 122.7(2)
C44 C43 C48 116.1(3)
C45 C44 C43 122.1(3)
C45 C44 H44A 118.9
C43 C44 H44A 118.9
C44 C45 C46 121.5(3)
C44 C45 H45A 119.3
C46 C45 H45A 119.3
C47 C46 C45 118.0(3)
C47 C46 H46A 121.0
C45 C46 H46A 121.0
C46 C47 C48 122.5(3)
C46 C47 H47A 118.7
C48 C47 H47A 118.7
C47 C48 C43 119.6(3)
C47 C48 C49 116.7(3)
C43 C48 C49 123.6(3)
N4 C49 C48 126.7(3)
N4 C49 H49A 116.7
C48 C49 H49A 116.7
C51 C50 C55 118.6(3)
C51 C50 N4 123.3(3)
C55 C50 N4 117.9(3)
C52 C51 C50 120.9(3)
C52 C51 H51A 119.6
C50 C51 H51A 119.6
C53 C52 C51 119.3(3)
C53 C52 H52A 120.3
C51 C52 H52A 120.3
C52 C53 C54 121.5(3)
C52 C53 H53A 119.2
C54 C53 H53A 119.2
C53 C54 C55 119.2(3)
C53 C54 H54A 120.4
C55 C54 H54A 120.4
O8 C55 C54 123.8(3)
O8 C55 C50 115.8(2)
C54 C55 C50 120.4(3)
O8 C56 H56A 109.5
O8 C56 H56B 109.5
H56A C56 H56B 109.5
O8 C56 H56C 109.5
H56A C56 H56C 109.5
H56B C56 H56C 109.5
O9 C57 C58 106.4(3)
O9 C57 H57A 110.4
C58 C57 H57A 110.4
O9 C57 H57B 110.4
C58 C57 H57B 110.4
H57A C57 H57B 108.6
C57 C58 C59 101.3(3)
C57 C58 H58A 111.5
C59 C58 H58A 111.5
C57 C58 H58B 111.5
C59 C58 H58B 111.5
H58A C58 H58B 109.3
C60 C59 C58 101.9(3)
C60 C59 H59A 111.4
C58 C59 H59A 111.4
C60 C59 H59B 111.4
C58 C59 H59B 111.4
H59A C59 H59B 109.3
O9 C60 C59 106.5(3)
O9 C60 H60A 110.4
C59 C60 H60A 110.4
O9 C60 H60B 110.4
C59 C60 H60B 110.4
H60A C60 H60B 108.6
O10 C61 C62 105.4(2)
O10 C61 H61A 110.7
C62 C61 H61A 110.7
O10 C61 H61B 110.7
C62 C61 H61B 110.7
H61A C61 H61B 108.8
C63 C62 C61 102.1(3)
C63 C62 H62A 111.3
C61 C62 H62A 111.3
C63 C62 H62B 111.3
C61 C62 H62B 111.3
H62A C62 H62B 109.2
C62 C63 C64 102.9(3)
C62 C63 H63A 111.2
C64 C63 H63A 111.2
C62 C63 H63B 111.2
C64 C63 H63B 111.2
H63A C63 H63B 109.1
O10 C64 C63 106.1(2)
O10 C64 H64A 110.5
C63 C64 H64A 110.5
O10 C64 H64B 110.5
C63 C64 H64B 110.5
H64A C64 H64B 108.7
O11 C65 C66 120.4(2)
O11 C65 C70 123.9(2)
C66 C65 C70 115.7(2)
C67 C66 C65 123.7(3)
C67 C66 H66A 118.1
C65 C66 H66A 118.1
C66 C67 C68 120.0(3)
C66 C67 H67A 120.0
C68 C67 H67A 120.0
C69 C68 C67 118.4(3)
C69 C68 H68A 120.8
C67 C68 H68A 120.8
C68 C69 C70 123.4(3)
C68 C69 H69A 118.3
C70 C69 H69A 118.3
C69 C70 C65 118.8(3)
C69 C70 C71 115.7(2)
C65 C70 C71 125.6(2)
N5 C71 C70 129.7(3)
N5 C71 H71A 115.2
C70 C71 H71A 115.2
C73 C72 C77 117.6(3)
C73 C72 N5 125.0(3)
C77 C72 N5 117.3(2)
C72 C73 C74 121.5(3)
C72 C73 H73A 119.2
C74 C73 H73A 119.2
C75 C74 C73 120.2(3)
C75 C74 H74A 119.9
C73 C74 H74A 119.9
C74 C75 C76 119.5(3)
C74 C75 H75A 120.2
C76 C75 H75A 120.2
C77 C76 C75 120.3(3)
C77 C76 H76A 119.9
C75 C76 H76A 119.9
O12 C77 C76 123.3(3)
O12 C77 C72 115.9(3)
C76 C77 C72 120.8(3)
O12 C78 H78A 109.5
O12 C78 H78B 109.5
H78A C78 H78B 109.5
O12 C78 H78C 109.5
H78A C78 H78C 109.5
H78B C78 H78C 109.5
O13 C79 C80 121.2(3)
O13 C79 C84 123.2(3)
C80 C79 C84 115.5(3)
C81 C80 C79 122.7(3)
C81 C80 H80A 118.6
C79 C80 H80A 118.6
C80 C81 C82 121.0(3)
C80 C81 H81A 119.5
C82 C81 H81A 119.5
C83 C82 C81 118.2(3)
C83 C82 H82A 120.9
C81 C82 H82A 120.9
C82 C83 C84 122.9(3)
C82 C83 H83A 118.6
C84 C83 H83A 118.6
C83 C84 C79 119.5(3)
C83 C84 C85 117.1(3)
C79 C84 C85 123.3(3)
N6 C85 C84 125.4(3)
N6 C85 H85A 117.3
C84 C85 H85A 117.3
C87 C86 C91 118.7(3)
C87 C86 N6 123.6(3)
C91 C86 N6 117.5(3)
C86 C87 C88 120.2(3)
C86 C87 H87A 119.9
C88 C87 H87A 119.9
C89 C88 C87 120.4(3)
C89 C88 H88A 119.8
C87 C88 H88A 119.8
C88 C89 C90 120.3(3)
C88 C89 H89A 119.8
C90 C89 H89A 119.8
C91 C90 C89 119.3(3)
C91 C90 H90A 120.4
C89 C90 H90A 120.4
C90 C91 O14 123.8(3)
C90 C91 C86 121.1(3)
O14 C91 C86 115.0(3)
O14 C92 H92A 109.5
O14 C92 H92B 109.5
H92A C92 H92B 109.5
O14 C92 H92C 109.5
H92A C92 H92C 109.5
H92B C92 H92C 109.5
O15 C93 C94 120.6(2)
O15 C93 C98 124.3(2)
C94 C93 C98 115.2(2)
C95 C94 C93 123.2(3)
C95 C94 H94A 118.4
C93 C94 H94A 118.4
C94 C95 C96 120.9(3)
C94 C95 H95A 119.6
C96 C95 H95A 119.6
C97 C96 C95 118.0(3)
C97 C96 H96A 121.0
C95 C96 H96A 121.0
C96 C97 C98 123.1(3)
C96 C97 H97A 118.4
C98 C97 H97A 118.4
C97 C98 C93 119.5(3)
C97 C98 C99 115.2(2)
C93 C98 C99 125.3(3)
N7 C99 C98 129.4(3)
N7 C99 H99A 115.3
C98 C99 H99A 115.3
C105 C100 C101 117.3(3)
C105 C100 N7 118.1(2)
C101 C100 N7 124.6(3)
C102 C101 C100 121.7(3)
C102 C101 H10B 119.1
C100 C101 H10B 119.1
C103 C102 C101 120.0(3)
C103 C102 H10C 120.0
C101 C102 H10C 120.0
C102 C103 C104 119.7(3)
C102 C103 H10E 120.1
C104 C103 H10E 120.1
C103 C104 C105 120.0(3)
C103 C104 H10F 120.0
C105 C104 H10F 120.0
O16 C105 C104 123.2(3)
O16 C105 C100 115.6(2)
C104 C105 C100 121.2(3)
O16 C106 H10A 109.5
O16 C106 H10D 109.5
H10A C106 H10D 109.5
O16 C106 H10G 109.5
H10A C106 H10G 109.5
H10D C106 H10G 109.5
O17 C107 C108 121.2(3)
O17 C107 C112 123.0(3)
C108 C107 C112 115.8(3)
C109 C108 C107 122.6(3)
C109 C108 H10M 118.7
C107 C108 H10M 118.7
C108 C109 C110 121.2(3)
C108 C109 H10N 119.4
C110 C109 H10N 119.4
C111 C110 C109 117.8(3)
C111 C110 H11G 121.1
C109 C110 H11G 121.1
C110 C111 C112 122.9(3)
C110 C111 H11F 118.5
C112 C111 H11F 118.5
C111 C112 C107 119.7(3)
C111 C112 C113 116.8(3)
C107 C112 C113 123.4(3)
N8 C113 C112 126.2(3)
N8 C113 H11A 116.9
C112 C113 H11A 116.9
C115 C114 C119 118.1(3)
C115 C114 N8 123.9(3)
C119 C114 N8 117.9(2)
C114 C115 C116 121.5(3)
C114 C115 H11C 119.2
C116 C115 H11C 119.2
C117 C116 C115 119.1(3)
C117 C116 H11D 120.4
C115 C116 H11D 120.4
C116 C117 C118 120.9(3)
C116 C117 H11E 119.6
C118 C117 H11E 119.6
C119 C118 C117 119.8(3)
C119 C118 H11B 120.1
C117 C118 H11B 120.1
O18 C119 C118 124.2(3)
O18 C119 C114 115.2(2)
C118 C119 C114 120.6(3)
O18 C120 H12B 109.5
O18 C120 H12C 109.5
H12B C120 H12C 109.5
O18 C120 H12D 109.5
H12B C120 H12D 109.5
H12C C120 H12D 109.5
O19 C121 C122 105.4(3)
O19 C121 H12G 110.7
C122 C121 H12G 110.7
O19 C121 H12H 110.7
C122 C121 H12H 110.7
H12G C121 H12H 108.8
C123 C122 C121 102.4(3)
C123 C122 H12Q 111.3
C121 C122 H12Q 111.3
C123 C122 H12R 111.3
C121 C122 H12R 111.3
H12Q C122 H12R 109.2
C122 C123 C124 104.3(3)
C122 C123 H12S 110.9
C124 C123 H12S 110.9
C122 C123 H12T 110.9
C124 C123 H12T 110.9
H12S C123 H12T 108.9
O19 C124 C123 106.2(3)
O19 C124 H12I 110.5
C123 C124 H12I 110.5
O19 C124 H12J 110.5
C123 C124 H12J 110.5
H12I C124 H12J 108.7
O20 C125 C126 105.5(3)
O20 C125 H12K 110.6
C126 C125 H12K 110.6
O20 C125 H12L 110.6
C126 C125 H12L 110.6
H12K C125 H12L 108.8
C125 C126 C127 101.7(2)
C125 C126 H12E 111.4
C127 C126 H12E 111.4
C125 C126 H12F 111.4
C127 C126 H12F 111.4
H12E C126 H12F 109.3
C128 C127 C126 101.4(3)
C128 C127 H12M 111.5
C126 C127 H12M 111.5
C128 C127 H12N 111.5
C126 C127 H12N 111.5
H12M C127 H12N 109.3
O20 C128 C127 106.0(3)
O20 C128 H12O 110.5
C127 C128 H12O 110.5
O20 C128 H12P 110.5
C127 C128 H12P 110.5
H12O C128 H12P 108.7

loop_
_geom_bond_atom_site_label_1
_geom_bond_atom_site_label_2
_geom_bond_distance
Na1 O1 2.239(2)
Na1 O7 2.308(2)
Na1 O3 2.328(2)
Na1 O2 2.338(2)
Na1 N1 2.383(2)
Na1 N2 2.897(3)
Na1 Na2 3.0026(15)
Na1 Na4 3.3467(15)
Na1 Na3 3.4056(15)
Na2 O5 2.332(2)
Na2 O9 2.362(2)
Na2 O3 2.364(2)
Na2 O4 2.428(2)
Na2 O1 2.428(2)
Na2 N2 2.482(3)
Na2 Na4 3.3185(15)
Na2 Na3 3.5113(15)
Na3 O7 2.333(2)
Na3 O1 2.375(2)
Na3 O5 2.387(2)
Na3 O10 2.394(2)
Na3 O8 2.453(2)
Na3 N4 2.520(3)
Na3 Na4 2.9884(15)
Na4 O5 2.221(2)
Na4 O3 2.288(2)
Na4 O6 2.291(2)
Na4 O7 2.356(2)
Na4 N3 2.376(2)
Na4 N4 2.833(2)
Na5 O11 2.343(2)
Na5 O20 2.373(2)
Na5 O17 2.411(2)
Na5 O15 2.441(2)
Na5 O18 2.489(2)
Na5 N8 2.506(3)
Na5 Na8 3.0229(15)
Na5 Na6 3.3837(16)
Na5 Na7 3.4107(15)
Na6 O11 2.263(2)
Na6 O17 2.306(2)
Na6 O13 2.340(2)
Na6 O12 2.364(2)
Na6 N5 2.386(2)
Na6 N6 2.767(3)
Na6 Na7 3.0078(15)
Na6 Na8 3.3569(15)
Na7 O15 2.318(2)
Na7 O19 2.317(2)
Na7 O11 2.384(2)
Na7 O13 2.402(2)
Na7 O14 2.461(2)
Na7 N6 2.475(3)
Na7 Na8 3.2922(15)
Na8 O15 2.244(2)
Na8 O13 2.310(2)
Na8 O16 2.324(2)
Na8 O17 2.329(2)
Na8 N7 2.397(3)
Na8 N8 2.819(3)
O1 C1 1.296(3)
O2 C13 1.375(3)
O2 C14 1.433(4)
O3 C15 1.287(3)
O4 C27 1.371(4)
O4 C28 1.437(4)
O5 C29 1.297(3)
O6 C41 1.382(3)
O6 C42 1.433(4)
O7 C43 1.293(3)
O8 C55 1.373(3)
O8 C56 1.425(4)
O9 C57 1.437(4)
O9 C60 1.443(4)
O10 C64 1.437(4)
O10 C61 1.435(4)
O11 C65 1.295(3)
O12 C77 1.375(4)
O12 C78 1.432(4)
O13 C79 1.297(3)
O14 C91 1.383(4)
O14 C92 1.418(4)
O15 C93 1.290(3)
O16 C105 1.380(4)
O16 C106 1.434(4)
O17 C107 1.288(3)
O18 C119 1.373(3)
O18 C120 1.430(4)
O19 C121 1.431(4)
O19 C124 1.438(4)
O20 C128 1.438(4)
O20 C125 1.444(4)
N1 C7 1.282(4)
N1 C8 1.427(4)
N2 C21 1.283(4)
N2 C22 1.417(4)
N3 C35 1.279(4)
N3 C36 1.423(4)
N4 C49 1.285(4)
N4 C50 1.413(4)
N5 C71 1.279(4)
N5 C72 1.418(4)
N6 C85 1.282(4)
N6 C86 1.417(4)
N7 C99 1.281(4)
N7 C100 1.417(4)
N8 C113 1.277(4)
N8 C114 1.411(4)
C1 C2 1.425(4)
C1 C6 1.443(4)
C2 C3 1.361(4)
C2 H2A 0.9300
C3 C4 1.403(5)
C3 H3A 0.9300
C4 C5 1.361(5)
C4 H4A 0.9300
C5 C6 1.411(4)
C5 H5A 0.9300
C6 C7 1.447(4)
C7 H7A 0.9300
C8 C13 1.397(4)
C8 C9 1.399(4)
C9 C10 1.381(5)
C9 H9A 0.9300
C10 C11 1.374(5)
C10 H10J 0.9300
C11 C12 1.393(5)
C11 H11H 0.9300
C12 C13 1.378(4)
C12 H12A 0.9300
C14 H14A 0.9600
C14 H14B 0.9600
C14 H14C 0.9600
C15 C16 1.423(4)
C15 C20 1.440(4)
C16 C17 1.377(4)
C16 H16A 0.9300
C17 C18 1.389(4)
C17 H17A 0.9300
C18 C19 1.375(4)
C18 H18A 0.9300
C19 C20 1.406(4)
C19 H19A 0.9300
C20 C21 1.449(4)
C21 H21A 0.9300
C22 C23 1.386(4)
C22 C27 1.403(4)
C23 C24 1.390(4)
C23 H23A 0.9300
C24 C25 1.376(5)
C24 H24A 0.9300
C25 C26 1.375(5)
C25 H25A 0.9300
C26 C27 1.386(4)
C26 H26A 0.9300
C28 H28A 0.9600
C28 H28B 0.9600
C28 H28C 0.9600
C29 C30 1.414(4)
C29 C34 1.437(4)
C30 C31 1.377(4)
C30 H30A 0.9300
C31 C32 1.388(5)
C31 H31A 0.9300
C32 C33 1.371(5)
C32 H32A 0.9300
C33 C34 1.410(4)
C33 H33A 0.9300
C34 C35 1.445(4)
C35 H35A 0.9300
C36 C37 1.398(4)
C36 C41 1.404(4)
C37 C38 1.393(5)
C37 H37A 0.9300
C38 C39 1.373(5)
C38 H38A 0.9300
C39 C40 1.384(5)
C39 H39A 0.9300
C40 C41 1.382(4)
C40 H40A 0.9300
C42 H42A 0.9600
C42 H42B 0.9600
C42 H42C 0.9600
C43 C44 1.419(4)
C43 C48 1.436(4)
C44 C45 1.371(4)
C44 H44A 0.9300
C45 C46 1.395(4)
C45 H45A 0.9300
C46 C47 1.372(4)
C46 H46A 0.9300
C47 C48 1.406(4)
C47 H47A 0.9300
C48 C49 1.453(4)
C49 H49A 0.9300
C50 C51 1.395(4)
C50 C55 1.401(4)
C51 C52 1.395(4)
C51 H51A 0.9300
C52 C53 1.368(5)
C52 H52A 0.9300
C53 C54 1.383(5)
C53 H53A 0.9300
C54 C55 1.395(4)
C54 H54A 0.9300
C56 H56A 0.9600
C56 H56B 0.9600
C56 H56C 0.9600
C57 C58 1.495(5)
C57 H57A 0.9700
C57 H57B 0.9700
C58 C59 1.523(5)
C58 H58A 0.9700
C58 H58B 0.9700
C59 C60 1.507(5)
C59 H59A 0.9700
C59 H59B 0.9700
C60 H60A 0.9700
C60 H60B 0.9700
C61 C62 1.516(4)
C61 H61A 0.9700
C61 H61B 0.9700
C62 C63 1.505(5)
C62 H62A 0.9700
C62 H62B 0.9700
C63 C64 1.518(4)
C63 H63A 0.9700
C63 H63B 0.9700
C64 H64A 0.9700
C64 H64B 0.9700
C65 C66 1.413(4)
C65 C70 1.442(4)
C66 C67 1.375(4)
C66 H66A 0.9300
C67 C68 1.389(4)
C67 H67A 0.9300
C68 C69 1.375(4)
C68 H68A 0.9300
C69 C70 1.402(4)
C69 H69A 0.9300
C70 C71 1.451(4)
C71 H71A 0.9300
C72 C73 1.386(4)
C72 C77 1.409(4)
C73 C74 1.392(4)
C73 H73A 0.9300
C74 C75 1.378(5)
C74 H74A 0.9300
C75 C76 1.389(5)
C75 H75A 0.9300
C76 C77 1.388(4)
C76 H76A 0.9300
C78 H78A 0.9600
C78 H78B 0.9600
C78 H78C 0.9600
C79 C80 1.422(4)
C79 C84 1.441(4)
C80 C81 1.370(4)
C80 H80A 0.9300
C81 C82 1.393(5)
C81 H81A 0.9300
C82 C83 1.368(5)
C82 H82A 0.9300
C83 C84 1.400(4)
C83 H83A 0.9300
C84 C85 1.445(4)
C85 H85A 0.9300
C86 C87 1.384(4)
C86 C91 1.399(4)
C87 C88 1.397(5)
C87 H87A 0.9300
C88 C89 1.366(5)
C88 H88A 0.9300
C89 C90 1.393(5)
C89 H89A 0.9300
C90 C91 1.380(4)
C90 H90A 0.9300
C92 H92A 0.9600
C92 H92B 0.9600
C92 H92C 0.9600
C93 C94 1.428(4)
C93 C98 1.444(4)
C94 C95 1.367(4)
C94 H94A 0.9300
C95 C96 1.396(4)
C95 H95A 0.9300
C96 C97 1.373(4)
C96 H96A 0.9300
C97 C98 1.403(4)
C97 H97A 0.9300
C98 C99 1.451(4)
C99 H99A 0.9300
C100 C105 1.397(4)
C100 C101 1.397(4)
C101 C102 1.383(4)
C101 H10B 0.9300
C102 C103 1.378(5)
C102 H10C 0.9300
C103 C104 1.387(5)
C103 H10E 0.9300
C104 C105 1.391(4)
C104 H10F 0.9300
C106 H10A 0.9600
C106 H10D 0.9600
C106 H10G 0.9600
C107 C108 1.420(4)
C107 C112 1.430(4)
C108 C109 1.372(4)
C108 H10M 0.9300
C109 C110 1.392(5)
C109 H10N 0.9300
C110 C111 1.373(5)
C110 H11G 0.9300
C111 C112 1.402(4)
C111 H11F 0.9300
C112 C113 1.443(4)
C113 H11A 0.9300
C114 C115 1.389(4)
C114 C119 1.409(4)
C115 C116 1.386(4)
C115 H11C 0.9300
C116 C117 1.382(5)
C116 H11D 0.9300
C117 C118 1.383(4)
C117 H11E 0.9300
C118 C119 1.380(4)
C118 H11B 0.9300
C120 H12B 0.9600
C120 H12C 0.9600
C120 H12D 0.9600
C121 C122 1.515(5)
C121 H12G 0.9700
C121 H12H 0.9700
C122 C123 1.501(5)
C122 H12Q 0.9700
C122 H12R 0.9700
C123 C124 1.523(5)
C123 H12S 0.9700
C123 H12T 0.9700
C124 H12I 0.9700
C124 H12J 0.9700
C125 C126 1.511(4)
C125 H12K 0.9700
C125 H12L 0.9700
C126 C127 1.518(5)
C126 H12E 0.9700
C126 H12F 0.9700
C127 C128 1.509(4)
C127 H12M 0.9700
C127 H12N 0.9700
C128 H12O 0.9700
C128 H12P 0.9700

loop_
_platon_squeeze_void_nr
_platon_squeeze_void_average_x
_platon_squeeze_void_average_y
_platon_squeeze_void_average_z
_platon_squeeze_void_volume
_platon_squeeze_void_count_electrons
_platon_squeeze_void_content
1 0.000 0.000 0.000 476 47 ' '
2 -0.013 0.233 0.556 10 1 ' '
3 0.013 0.767 0.444 10 1 ' '
4 0.500 0.500 0.500 336 35 ' '
5 0.500 1.000 0.500 227 22 ' '
